data_1572667
loop_
_publ_author_name
'Tran, Ba L.'
'Fuller, 3rd, Jack T'
'Erickson, Jeremy D.'
'Ginovska, Bojana'
'Raugei, Simone'

_publ_section_title
;
 Direct observation of &#x3b2;-alkynyl eliminations from unstrained
 propargylic alkoxide Cu(i) complexes by C-C bond cleavage.
;
_journal_issue 42
_journal_name_full 'Chemical science'
_journal_page_first 17481
_journal_page_last 17489
_journal_paper_doi 10.1039/d4sc02982h
_journal_volume 15
_journal_year 2024
_chemical_formula_moiety 'C84 H66 Cu2 Fe2 P4'
_chemical_formula_sum 'C84 H66 Cu2 Fe2 P4'
_chemical_formula_weight 1438.02
_space_group_crystal_system orthorhombic
_space_group_IT_number 60
_space_group_name_Hall '-P 2n 2ab'
_space_group_name_H-M_alt 'P b c n'
_atom_sites_solution_hydrogens geom
_audit_creation_date 2024-03-25
_audit_creation_method
;
Olex2 1.5
(compiled 2024.02.16 svn.r378c4104 for OlexSys, GUI svn.r6928)
;
_audit_update_record
;
2024-04-04 deposited with the CCDC.	2024-09-17 downloaded from the CCDC.
;
_cell_angle_alpha 90
_cell_angle_beta 90
_cell_angle_gamma 90
_cell_formula_units_Z 12
_cell_length_a 21.9730(3)
_cell_length_b 19.4588(4)
_cell_length_c 45.8368(9)
_cell_measurement_reflns_used 9432
_cell_measurement_temperature 100(2)
_cell_measurement_theta_max 27.502
_cell_measurement_theta_min 2.332
_cell_volume 19598.4(6)
_computing_cell_refinement 'SAINT V8.40B (?, 2016)'
_computing_data_reduction 'SAINT V8.40B (?, 2016)'
_computing_molecular_graphics 'Olex2 1.5 (Dolomanov et al., 2009)'
_computing_publication_material 'Olex2 1.5 (Dolomanov et al., 2009)'
_computing_structure_refinement 'SHELXL 2018/3 (Sheldrick, 2015)'
_computing_structure_solution 'XT (Sheldrick, 2015)'
_diffrn_ambient_temperature 100.00
_diffrn_measured_fraction_theta_full 0.999
_diffrn_measured_fraction_theta_max 0.999
_diffrn_measurement_device_type 'Bruker APEX-II CCD'
_diffrn_measurement_method '\f and \w scans'
_diffrn_radiation_type MoK\a
_diffrn_radiation_wavelength 0.71073
_diffrn_reflns_av_R_equivalents 0.0359
_diffrn_reflns_av_unetI/netI 0.0160
_diffrn_reflns_Laue_measured_fraction_full 0.999
_diffrn_reflns_Laue_measured_fraction_max 0.999
_diffrn_reflns_limit_h_max 28
_diffrn_reflns_limit_h_min -28
_diffrn_reflns_limit_k_max 25
_diffrn_reflns_limit_k_min -25
_diffrn_reflns_limit_l_max 59
_diffrn_reflns_limit_l_min -59
_diffrn_reflns_number 296050
_diffrn_reflns_point_group_measured_fraction_full 0.999
_diffrn_reflns_point_group_measured_fraction_max 0.999
_diffrn_reflns_theta_full 25.242
_diffrn_reflns_theta_max 27.509
_diffrn_reflns_theta_min 2.004
_exptl_absorpt_coefficient_mu 1.224
_exptl_absorpt_correction_T_max 0.7456
_exptl_absorpt_correction_T_min 0.6840
_exptl_absorpt_correction_type multi-scan
_exptl_absorpt_process_details
'SADABS-2016/2 (Bruker,2016/2) was used for absorption correction. wR2(int) was 0.0571 before and 0.0473 after correction. The Ratio of minimum to maximum transmission is 0.9174. The \l/2 correction factor is Not present.'
_exptl_crystal_colour 'clear yellow'
_exptl_crystal_colour_lustre clear
_exptl_crystal_colour_primary yellow
_exptl_crystal_density_diffrn 1.462
_exptl_crystal_description block
_exptl_crystal_F_000 8880
_exptl_crystal_size_max 0.301
_exptl_crystal_size_mid 0.222
_exptl_crystal_size_min 0.206
_refine_diff_density_max 0.878
_refine_diff_density_min -1.018
_refine_diff_density_rms 0.079
_refine_ls_extinction_method none
_refine_ls_goodness_of_fit_ref 1.160
_refine_ls_hydrogen_treatment constr
_refine_ls_matrix_type full
_refine_ls_number_parameters 1244
_refine_ls_number_reflns 22502
_refine_ls_number_restraints 0
_refine_ls_restrained_S_all 1.160
_refine_ls_R_factor_all 0.0488
_refine_ls_R_factor_gt 0.0443
_refine_ls_shift/su_max 0.004
_refine_ls_shift/su_mean 0.000
_refine_ls_structure_factor_coef Fsqd
_refine_ls_weighting_details 'w=1/[\s^2^(Fo^2^)+(0.0265P)^2^+49.8814P] where P=(Fo^2^+2Fc^2^)/3'
_refine_ls_weighting_scheme calc
_refine_ls_wR_factor_gt 0.1060
_refine_ls_wR_factor_ref 0.1087
_reflns_Friedel_coverage 0.000
_reflns_number_gt 20639
_reflns_number_total 22502
_reflns_threshold_expression 'I > 2\s(I)'
_cod_data_source_file d4sc02982h3.cif
_cod_data_source_block jdebt134
_cod_depositor_comments 'Adding full bibliography for 1572662--1572672.cif.'
_cod_database_code 1572667
_shelx_shelxl_version_number 2018/3
_shelx_space_group_comment
;
The symmetry employed for this shelxl refinement is uniquely defined
by the following loop, which should always be used as a source of
symmetry information in preference to the above space-group names.
They are only intended as comments.
;
_shelx_estimated_absorpt_t_max 0.787
_shelx_estimated_absorpt_t_min 0.710
_olex2_refinement_description
;
1. Fixed Uiso
 At 1.2 times of:
  All C(H) groups
2.a Aromatic/amide H refined with riding coordinates:
 C108(H108), C103(H103), C98(H98), C101(H101), C96(H96), C68(H68), C104(H104),
 C114(H114), C100(H100), C51(H51), C99(H99), C86(H86), C42(H42), C58(H58),
 C64(H64), C46(H46), C56(H56), C90(H90), C106(H106), C54(H54), C105(H105),
 C48(H48), C109(H109), C36(H36), C112(H112), C87(H87), C49(H49), C59(H59),
 C53(H53), C50(H50), C52(H52), C118(H118), C67(H67), C95(H95), C81(H81),
 C126(H126), C62(H62), C110(H110), C88(H88), C22(H22), C65(H65), C92(H92),
 C117(H117), C111(H111), C40(H40), C89(H89), C17(H17), C115(H115), C93(H93),
 C2(H2), C80(H80), C28(H28), C12(H12), C94(H94), C84(H84), C66(H66), C45(H45),
 C43(H43), C60(H60), C122(H122), C39(H39), C116(H116), C44(H44), C124(H124),
 C37(H37), C125(H125), C61(H61), C38(H38), C76(H76), C21(H21), C82(H82),
 C123(H123), C34(H34), C8(H8), C14(H14), C24(H24), C32(H32), C27(H27), C19(H19),
  C30(H30), C16(H16), C33(H33), C25(H25), C26(H26), C9(H9), C11(H11), C15(H15),
 C6(H6), C10(H10), C20(H20), C75(H75), C31(H31), C83(H83), C74(H74), C72(H72),
 C3(H3), C5(H5), C4(H4), C73(H73)
;
_olex2_submission_special_instructions 'No special instructions were received'

loop_
_space_group_symop_operation_xyz
'x, y, z'
'-x+1/2, -y+1/2, z+1/2'
'-x, y, -z+1/2'
'x+1/2, -y+1/2, -z'
'-x, -y, -z'
'x-1/2, y-1/2, -z-1/2'
'x, -y, z-1/2'
'-x-1/2, y-1/2, z'

loop_
_atom_site_label
_atom_site_type_symbol
_atom_site_fract_x
_atom_site_fract_y
_atom_site_fract_z
_atom_site_U_iso_or_equiv
_atom_site_adp_type
_atom_site_occupancy
_atom_site_site_symmetry_order
_atom_site_calc_flag
_atom_site_refinement_flags_posn
_atom_site_refinement_flags_adp
_atom_site_refinement_flags_occupancy
_atom_site_disorder_assembly
_atom_site_disorder_group
Cu4 Cu 0.500000 -0.29839(2) 0.750000 0.01285(8) Uani 1 2 d S T P . .
Cu5 Cu 0.500000 -0.17272(2) 0.750000 0.01395(9) Uani 1 2 d S T P . .
Cu1 Cu 0.44825(2) 0.22707(2) 0.58311(2) 0.01747(7) Uani 1 1 d . . . . .
Cu2 Cu 0.55260(2) 0.27280(2) 0.58327(2) 0.01792(7) Uani 1 1 d . . . . .
Fe3 Fe 0.50526(2) -0.24293(2) 0.65564(2) 0.01726(8) Uani 1 1 d . . . . .
Fe2 Fe 0.49181(2) 0.24997(2) 0.67766(2) 0.01893(8) Uani 1 1 d . . . . .
Fe1 Fe 0.49334(2) 0.24199(2) 0.48965(2) 0.02972(10) Uani 1 1 d . . . . .
P5 P 0.51435(3) -0.36553(3) 0.70985(2) 0.01368(12) Uani 1 1 d . . . . .
P6 P 0.48764(3) -0.11420(3) 0.70712(2) 0.01564(12) Uani 1 1 d . . . . .
P2 P 0.39692(3) 0.19050(3) 0.62352(2) 0.01602(12) Uani 1 1 d . . . . .
P3 P 0.59312(3) 0.31509(3) 0.62564(2) 0.01631(12) Uani 1 1 d . . . . .
P4 P 0.60607(3) 0.27313(4) 0.54040(2) 0.02228(14) Uani 1 1 d . . . . .
P1 P 0.38843(3) 0.21515(4) 0.54251(2) 0.02225(14) Uani 1 1 d . . . . .
C77 C 0.46757(11) 0.33285(14) 0.58294(5) 0.0165(5) Uani 1 1 d . . . . .
C69 C 0.52878(11) 0.16351(12) 0.58491(5) 0.0158(5) Uani 1 1 d . . . . .
C102 C 0.54415(11) -0.32249(13) 0.67771(5) 0.0181(5) Uani 1 1 d . . . . .
C107 C 0.57475(11) -0.42881(13) 0.71574(5) 0.0172(5) Uani 1 1 d . . . . .
C97 C 0.46333(12) -0.16147(14) 0.67505(5) 0.0184(5) Uani 1 1 d . . . . .
C85 C 0.42820(11) -0.04796(13) 0.70905(6) 0.0188(5) Uani 1 1 d . . . . .
C108 C 0.56396(13) -0.49732(14) 0.72319(6) 0.0227(5) Uani 1 1 d . . . . .
H108 H 0.523415 -0.514108 0.724202 0.027 Uiso 1 1 calc R U . . .
C103 C 0.58239(11) -0.26253(14) 0.67889(6) 0.0191(5) Uani 1 1 d . . . . .
H103 H 0.595269 -0.239686 0.696132 0.023 Uiso 1 1 calc R U . . .
C113 C 0.44989(11) -0.41424(13) 0.69553(5) 0.0175(5) Uani 1 1 d . . . . .
C98 C 0.42400(11) -0.22081(14) 0.67550(6) 0.0187(5) Uani 1 1 d . . . . .
H98 H 0.407752 -0.242151 0.692439 0.022 Uiso 1 1 calc R U . . .
C101 C 0.47670(13) -0.14709(15) 0.64496(6) 0.0243(6) Uani 1 1 d . . . . .
H101 H 0.501701 -0.110835 0.637952 0.029 Uiso 1 1 calc R U . . .
C41 C 0.62072(11) 0.40408(13) 0.62252(6) 0.0194(5) Uani 1 1 d . . . . .
C96 C 0.61195(12) -0.09426(14) 0.70175(6) 0.0218(5) Uani 1 1 d . . . . .
H96 H 0.614254 -0.130072 0.715790 0.026 Uiso 1 1 calc R U . . .
C91 C 0.55514(12) -0.06966(13) 0.69285(6) 0.0198(5) Uani 1 1 d . . . . .
C55 C 0.44151(12) 0.17736(13) 0.65646(6) 0.0189(5) Uani 1 1 d . . . . .
C57 C 0.36579(12) 0.10389(13) 0.61793(6) 0.0197(5) Uani 1 1 d . . . . .
C68 C 0.32776(12) 0.30808(14) 0.62639(6) 0.0216(5) Uani 1 1 d . . . . .
H68 H 0.356611 0.324984 0.612730 0.026 Uiso 1 1 calc R U . . .
C104 C 0.59762(12) -0.24328(16) 0.64993(6) 0.0246(6) Uani 1 1 d . . . . .
H104 H 0.622302 -0.205333 0.644447 0.029 Uiso 1 1 calc R U . . .
C47 C 0.54415(12) 0.32241(14) 0.65732(6) 0.0200(5) Uani 1 1 d . . . . .
C114 C 0.39232(12) -0.39580(15) 0.70584(6) 0.0237(6) Uani 1 1 d . . . . .
H114 H 0.388625 -0.361474 0.720467 0.028 Uiso 1 1 calc R U . . .
C35 C 0.65871(12) 0.26949(14) 0.64081(6) 0.0204(5) Uani 1 1 d . . . . .
C100 C 0.44588(14) -0.19674(16) 0.62746(6) 0.0279(6) Uani 1 1 d . . . . .
H100 H 0.446787 -0.199111 0.606763 0.033 Uiso 1 1 calc R U . . .
C51 C 0.48109(12) 0.34154(13) 0.65616(6) 0.0205(5) Uani 1 1 d . . . . .
H51 H 0.458024 0.349225 0.638936 0.025 Uiso 1 1 calc R U . . .
C99 C 0.41374(13) -0.24186(16) 0.64615(6) 0.0243(6) Uani 1 1 d . . . . .
H99 H 0.389474 -0.279703 0.640137 0.029 Uiso 1 1 calc R U . . .
C86 C 0.42078(13) -0.01133(15) 0.73503(6) 0.0252(6) Uani 1 1 d . . . . .
H86 H 0.447972 -0.019395 0.750771 0.030 Uiso 1 1 calc R U . . .
C63 C 0.33242(11) 0.24113(13) 0.63660(6) 0.0184(5) Uani 1 1 d . . . . .
C42 C 0.61471(13) 0.45265(14) 0.64460(6) 0.0241(6) Uani 1 1 d . . . . .
H42 H 0.597051 0.439775 0.662706 0.029 Uiso 1 1 calc R U . . .
C58 C 0.40717(13) 0.04970(14) 0.61642(6) 0.0228(5) Uani 1 1 d . . . . .
H58 H 0.449190 0.058179 0.619718 0.027 Uiso 1 1 calc R U . . .
C64 C 0.28918(12) 0.21661(15) 0.65643(6) 0.0239(6) Uani 1 1 d . . . . .
H64 H 0.292250 0.170974 0.663637 0.029 Uiso 1 1 calc R U . . .
C46 C 0.64589(13) 0.42485(15) 0.59605(6) 0.0251(6) Uani 1 1 d . . . . .
H46 H 0.650106 0.392439 0.580687 0.030 Uiso 1 1 calc R U . . .
C56 C 0.50468(12) 0.15857(13) 0.65673(6) 0.0216(5) Uani 1 1 d . . . . .
H56 H 0.529547 0.151032 0.640081 0.026 Uiso 1 1 calc R U . . .
C90 C 0.38730(13) -0.03510(15) 0.68638(6) 0.0249(6) Uani 1 1 d . . . . .
H90 H 0.391209 -0.059573 0.668541 0.030 Uiso 1 1 calc R U . . .
C106 C 0.53619(13) -0.33968(15) 0.64739(6) 0.0230(5) Uani 1 1 d . . . . .
H106 H 0.512962 -0.376914 0.639925 0.028 Uiso 1 1 calc R U . . .
C54 C 0.42225(13) 0.18344(15) 0.68634(6) 0.0241(6) Uani 1 1 d . . . . .
H54 H 0.382579 0.195498 0.692799 0.029 Uiso 1 1 calc R U . . .
C105 C 0.56953(14) -0.29064(16) 0.63056(6) 0.0274(6) Uani 1 1 d . . . . .
H105 H 0.572426 -0.289843 0.609883 0.033 Uiso 1 1 calc R U . . .
C48 C 0.56065(14) 0.31610(15) 0.68763(6) 0.0259(6) Uani 1 1 d . . . . .
H48 H 0.599617 0.304018 0.694999 0.031 Uiso 1 1 calc R U . . .
C121 C 0.69678(12) -0.22155(14) 0.75678(6) 0.0215(5) Uani 1 1 d . . . . .
C109 C 0.61266(14) -0.54114(15) 0.72914(7) 0.0296(6) Uani 1 1 d . . . . .
H109 H 0.604907 -0.587523 0.734440 0.036 Uiso 1 1 calc R U . . .
C79 C 0.44545(14) 0.46366(15) 0.58329(6) 0.0267(6) Uani 1 1 d . . . . .
C36 C 0.66463(12) 0.19989(14) 0.63388(6) 0.0240(6) Uani 1 1 d . . . . .
H36 H 0.635416 0.178545 0.621580 0.029 Uiso 1 1 calc R U . . .
C112 C 0.63515(12) -0.40564(15) 0.71487(6) 0.0230(5) Uani 1 1 d . . . . .
H112 H 0.643313 -0.358865 0.710408 0.028 Uiso 1 1 calc R U . . .
C87 C 0.37442(14) 0.03666(16) 0.73831(7) 0.0299(6) Uani 1 1 d . . . . .
H87 H 0.370203 0.061110 0.756133 0.036 Uiso 1 1 calc R U . . .
C49 C 0.50783(15) 0.33129(16) 0.70458(6) 0.0309(7) Uani 1 1 d . . . . .
H49 H 0.505591 0.330967 0.725275 0.037 Uiso 1 1 calc R U . . .
C59 C 0.38763(15) -0.01660(15) 0.61013(7) 0.0285(6) Uani 1 1 d . . . . .
H59 H 0.416277 -0.053049 0.608929 0.034 Uiso 1 1 calc R U . . .
C53 C 0.47302(14) 0.16825(16) 0.70456(7) 0.0301(6) Uani 1 1 d . . . . .
H53 H 0.473010 0.168199 0.725283 0.036 Uiso 1 1 calc R U . . .
C29 C 0.68140(13) 0.23271(15) 0.54398(6) 0.0264(6) Uani 1 1 d . . . . .
C50 C 0.45912(14) 0.34698(15) 0.68526(6) 0.0272(6) Uani 1 1 d . . . . .
H50 H 0.418866 0.359022 0.690826 0.033 Uiso 1 1 calc R U . . .
C52 C 0.52351(14) 0.15322(15) 0.68645(7) 0.0279(6) Uani 1 1 d . . . . .
H52 H 0.563223 0.141545 0.692975 0.033 Uiso 1 1 calc R U . . .
C118 C 0.45451(12) -0.46586(14) 0.67442(6) 0.0219(5) Uani 1 1 d . . . . .
H118 H 0.493418 -0.479860 0.667616 0.026 Uiso 1 1 calc R U . . .
C7 C 0.31296(13) 0.25290(16) 0.54857(6) 0.0259(6) Uani 1 1 d . . . . .
C67 C 0.28085(13) 0.35065(15) 0.63612(7) 0.0272(6) Uani 1 1 d . . . . .
H67 H 0.278392 0.396753 0.629404 0.033 Uiso 1 1 calc R U . . .
C95 C 0.66520(13) -0.06665(15) 0.69017(7) 0.0285(6) Uani 1 1 d . . . . .
H95 H 0.703636 -0.083891 0.696210 0.034 Uiso 1 1 calc R U . . .
C81 C 0.48577(16) 0.57999(16) 0.58460(6) 0.0310(6) Uani 1 1 d . . . . .
H81 H 0.519888 0.609947 0.585105 0.037 Uiso 1 1 calc R U . . .
C126 C 0.72039(14) -0.15927(16) 0.76721(7) 0.0288(6) Uani 1 1 d . . . . .
H126 H 0.693568 -0.122374 0.771553 0.035 Uiso 1 1 calc R U . . .
C62 C 0.30441(13) 0.09060(15) 0.61271(7) 0.0276(6) Uani 1 1 d . . . . .
H62 H 0.275743 0.127124 0.613181 0.033 Uiso 1 1 calc R U . . .
C78 C 0.45649(13) 0.39005(16) 0.58294(6) 0.0247(6) Uani 1 1 d . . . . .
C23 C 0.62116(14) 0.35650(16) 0.52306(6) 0.0276(6) Uani 1 1 d . . . . .
C110 C 0.67211(14) -0.51797(16) 0.72743(7) 0.0313(7) Uani 1 1 d . . . . .
H110 H 0.705012 -0.548479 0.731044 0.038 Uiso 1 1 calc R U . . .
C13 C 0.41267(14) 0.26005(17) 0.50987(6) 0.0290(6) Uani 1 1 d . . . . .
C88 C 0.33422(13) 0.04879(16) 0.71543(7) 0.0301(6) Uani 1 1 d . . . . .
H88 H 0.302370 0.081423 0.717577 0.036 Uiso 1 1 calc R U . . .
C22 C 0.53649(14) 0.16573(16) 0.51240(7) 0.0293(6) Uani 1 1 d . . . . .
H22 H 0.523685 0.145084 0.530151 0.035 Uiso 1 1 calc R U . . .
C65 C 0.24207(13) 0.25829(17) 0.66558(7) 0.0302(6) Uani 1 1 d . . . . .
H65 H 0.212417 0.240987 0.678754 0.036 Uiso 1 1 calc R U . . .
C92 C 0.55253(13) -0.01539(15) 0.67305(7) 0.0273(6) Uani 1 1 d . . . . .
H92 H 0.514281 0.003133 0.667438 0.033 Uiso 1 1 calc R U . . .
C117 C 0.40260(14) -0.49661(16) 0.66343(7) 0.0288(6) Uani 1 1 d . . . . .
H117 H 0.406104 -0.531072 0.648845 0.035 Uiso 1 1 calc R U . . .
C111 C 0.68316(13) -0.45004(17) 0.72043(7) 0.0299(6) Uani 1 1 d . . . . .
H111 H 0.723837 -0.433666 0.719420 0.036 Uiso 1 1 calc R U . . .
C18 C 0.57440(14) 0.22528(16) 0.50996(6) 0.0279(6) Uani 1 1 d . . . . .
C40 C 0.70236(13) 0.29985(16) 0.65873(7) 0.0281(6) Uani 1 1 d . . . . .
H40 H 0.699197 0.347250 0.663467 0.034 Uiso 1 1 calc R U . . .
C89 C 0.34090(13) 0.01303(16) 0.68951(7) 0.0295(6) Uani 1 1 d . . . . .
H89 H 0.313695 0.021386 0.673799 0.035 Uiso 1 1 calc R U . . .
C71 C 0.58166(14) 0.04563(16) 0.58231(7) 0.0301(6) Uani 1 1 d . . . . .
C17 C 0.44996(15) 0.32063(17) 0.51038(7) 0.0313(7) Uani 1 1 d . . . . .
H17 H 0.463092 0.344159 0.527413 0.038 Uiso 1 1 calc R U . . .
C115 C 0.34049(13) -0.42728(17) 0.69484(8) 0.0346(7) Uani 1 1 d . . . . .
H115 H 0.301515 -0.414380 0.701942 0.041 Uiso 1 1 calc R U . . .
C93 C 0.60590(15) 0.01161(17) 0.66152(8) 0.0352(7) Uani 1 1 d . . . . .
H93 H 0.603962 0.048074 0.647765 0.042 Uiso 1 1 calc R U . . .
C1 C 0.37228(14) 0.12857(16) 0.52887(7) 0.0301(6) Uani 1 1 d . . . . .
C2 C 0.40641(15) 0.07505(16) 0.54026(7) 0.0335(7) Uani 1 1 d . . . . .
H2 H 0.434480 0.083643 0.555596 0.040 Uiso 1 1 calc R U . . .
C70 C 0.55178(14) 0.11244(17) 0.58311(7) 0.0299(6) Uani 1 1 d . . . . .
C80 C 0.49439(15) 0.50944(15) 0.58494(6) 0.0297(6) Uani 1 1 d . . . . .
H80 H 0.534575 0.491723 0.586323 0.036 Uiso 1 1 calc R U . . .
C28 C 0.58147(15) 0.41026(16) 0.52939(7) 0.0310(6) Uani 1 1 d . . . . .
H28 H 0.549813 0.403681 0.543233 0.037 Uiso 1 1 calc R U . . .
C12 C 0.30489(15) 0.32389(17) 0.54544(7) 0.0329(7) Uani 1 1 d . . . . .
H12 H 0.337312 0.351528 0.538344 0.039 Uiso 1 1 calc R U . . .
C94 C 0.66219(14) -0.01442(16) 0.66999(8) 0.0352(7) Uani 1 1 d . . . . .
H94 H 0.698500 0.003851 0.661842 0.042 Uiso 1 1 calc R U . . .
C84 C 0.38714(16) 0.49155(17) 0.58227(7) 0.0351(7) Uani 1 1 d . . . . .
H84 H 0.352827 0.461937 0.581313 0.042 Uiso 1 1 calc R U . . .
C66 C 0.23795(14) 0.32585(17) 0.65551(7) 0.0324(7) Uani 1 1 d . . . . .
H66 H 0.205772 0.354692 0.661964 0.039 Uiso 1 1 calc R U . . .
C45 C 0.66505(14) 0.49259(15) 0.59174(7) 0.0296(6) Uani 1 1 d . . . . .
H45 H 0.681876 0.506129 0.573535 0.035 Uiso 1 1 calc R U . . .
C43 C 0.63437(14) 0.52005(15) 0.64039(7) 0.0301(6) Uani 1 1 d . . . . .
H43 H 0.630469 0.552534 0.655753 0.036 Uiso 1 1 calc R U . . .
C60 C 0.32663(15) -0.02943(15) 0.60564(7) 0.0328(7) Uani 1 1 d . . . . .
H60 H 0.313177 -0.074910 0.601742 0.039 Uiso 1 1 calc R U . . .
C122 C 0.73817(14) -0.27419(16) 0.75018(7) 0.0308(6) Uani 1 1 d . . . . .
H122 H 0.723447 -0.316910 0.743056 0.037 Uiso 1 1 calc R U . . .
C39 C 0.75043(14) 0.26138(18) 0.66973(7) 0.0350(7) Uani 1 1 d . . . . .
H39 H 0.779577 0.282303 0.682201 0.042 Uiso 1 1 calc R U . . .
C116 C 0.34547(14) -0.47764(17) 0.67347(8) 0.0347(7) Uani 1 1 d . . . . .
H116 H 0.309999 -0.498913 0.665796 0.042 Uiso 1 1 calc R U . . .
C44 C 0.65936(14) 0.53991(15) 0.61420(7) 0.0292(6) Uani 1 1 d . . . . .
H44 H 0.672674 0.585924 0.611508 0.035 Uiso 1 1 calc R U . . .
C124 C 0.82268(14) -0.20322(19) 0.76442(7) 0.0366(8) Uani 1 1 d . . . . .
H124 H 0.865251 -0.197008 0.766903 0.044 Uiso 1 1 calc R U . . .
C37 C 0.71302(14) 0.16154(16) 0.64486(7) 0.0312(7) Uani 1 1 d . . . . .
H37 H 0.716542 0.114132 0.640207 0.037 Uiso 1 1 calc R U . . .
C125 C 0.78274(15) -0.15097(18) 0.77126(7) 0.0343(7) Uani 1 1 d . . . . .
H125 H 0.797944 -0.108870 0.778809 0.041 Uiso 1 1 calc R U . . .
C61 C 0.28499(15) 0.02383(16) 0.60681(8) 0.0347(7) Uani 1 1 d . . . . .
H61 H 0.243031 0.014868 0.603579 0.042 Uiso 1 1 calc R U . . .
C38 C 0.75585(14) 0.19260(17) 0.66253(8) 0.0348(7) Uani 1 1 d . . . . .
H38 H 0.789199 0.166619 0.669765 0.042 Uiso 1 1 calc R U . . .
C76 C 0.54783(16) -0.01566(16) 0.58037(8) 0.0366(7) Uani 1 1 d . . . . .
H76 H 0.504822 -0.012751 0.578627 0.044 Uiso 1 1 calc R U . . .
C21 C 0.52107(16) 0.14243(19) 0.48381(7) 0.0380(8) Uani 1 1 d . . . . .
H21 H 0.496015 0.104180 0.479155 0.046 Uiso 1 1 calc R U . . .
C82 C 0.42794(18) 0.60662(17) 0.58354(7) 0.0383(8) Uani 1 1 d . . . . .
H82 H 0.421828 0.654946 0.583416 0.046 Uiso 1 1 calc R U . . .
C123 C 0.80005(15) -0.26486(19) 0.75388(8) 0.0373(7) Uani 1 1 d . . . . .
H123 H 0.827329 -0.301062 0.749155 0.045 Uiso 1 1 calc R U . . .
C34 C 0.71753(15) 0.24954(18) 0.56748(7) 0.0344(7) Uani 1 1 d . . . . .
H34 H 0.704854 0.284864 0.580429 0.041 Uiso 1 1 calc R U . . .
C8 C 0.26542(14) 0.21377(18) 0.55951(7) 0.0334(7) Uani 1 1 d . . . . .
H8 H 0.270266 0.165582 0.561897 0.040 Uiso 1 1 calc R U . . .
C14 C 0.40318(16) 0.2427(2) 0.47960(7) 0.0379(8) Uani 1 1 d . . . . .
H14 H 0.379779 0.205262 0.472437 0.045 Uiso 1 1 calc R U . . .
C24 C 0.66815(15) 0.36769(19) 0.50326(7) 0.0364(7) Uani 1 1 d . . . . .
H24 H 0.696123 0.331815 0.499035 0.044 Uiso 1 1 calc R U . . .
C32 C 0.79133(15) 0.16428(18) 0.55362(8) 0.0378(8) Uani 1 1 d . . . . .
H32 H 0.828589 0.140858 0.557049 0.045 Uiso 1 1 calc R U . . .
C27 C 0.58785(18) 0.47362(18) 0.51558(8) 0.0399(8) Uani 1 1 d . . . . .
H27 H 0.560275 0.509865 0.519828 0.048 Uiso 1 1 calc R U . . .
C19 C 0.58296(16) 0.2382(2) 0.47943(7) 0.0378(8) Uani 1 1 d . . . . .
H19 H 0.606350 0.274392 0.471207 0.045 Uiso 1 1 calc R U . . .
C30 C 0.70205(16) 0.18213(19) 0.52493(8) 0.0395(8) Uani 1 1 d . . . . .
H30 H 0.678651 0.171116 0.508140 0.047 Uiso 1 1 calc R U . . .
C16 C 0.46399(17) 0.3396(2) 0.48121(7) 0.0412(8) Uani 1 1 d . . . . .
H16 H 0.488285 0.377498 0.475324 0.049 Uiso 1 1 calc R U . . .
C33 C 0.77226(16) 0.2157(2) 0.57256(8) 0.0406(8) Uani 1 1 d . . . . .
H33 H 0.796535 0.227699 0.588936 0.049 Uiso 1 1 calc R U . . .
C25 C 0.67434(17) 0.4312(2) 0.48961(8) 0.0437(9) Uani 1 1 d . . . . .
H25 H 0.706332 0.438469 0.476008 0.052 Uiso 1 1 calc R U . . .
C26 C 0.63411(18) 0.48374(19) 0.49579(8) 0.0444(9) Uani 1 1 d . . . . .
H26 H 0.638349 0.526952 0.486366 0.053 Uiso 1 1 calc R U . . .
C9 C 0.21046(16) 0.2451(2) 0.56701(8) 0.0427(9) Uani 1 1 d . . . . .
H9 H 0.178126 0.218107 0.574653 0.051 Uiso 1 1 calc R U . . .
C11 C 0.24974(16) 0.35394(19) 0.55266(7) 0.0393(8) Uani 1 1 d . . . . .
H11 H 0.244423 0.402035 0.550166 0.047 Uiso 1 1 calc R U . . .
C15 C 0.43507(18) 0.2915(2) 0.46246(8) 0.0461(9) Uani 1 1 d . . . . .
H15 H 0.436817 0.292007 0.441755 0.055 Uiso 1 1 calc R U . . .
C6 C 0.33003(16) 0.1150(2) 0.50676(8) 0.0418(8) Uani 1 1 d . . . . .
H6 H 0.305219 0.150959 0.499317 0.050 Uiso 1 1 calc R U . . .
C10 C 0.20279(15) 0.3151(2) 0.56336(8) 0.0403(8) Uani 1 1 d . . . . .
H10 H 0.165137 0.336106 0.568262 0.048 Uiso 1 1 calc R U . . .
C20 C 0.55017(17) 0.1871(2) 0.46359(7) 0.0450(9) Uani 1 1 d . . . . .
H20 H 0.548104 0.183470 0.442943 0.054 Uiso 1 1 calc R U . . .
C75 C 0.57452(19) -0.07952(19) 0.58090(9) 0.0459(9) Uani 1 1 d . . . . .
H75 H 0.550363 -0.119821 0.579243 0.055 Uiso 1 1 calc R U . . .
C31 C 0.75623(17) 0.1475(2) 0.53002(8) 0.0445(9) Uani 1 1 d . . . . .
H31 H 0.768957 0.112158 0.517108 0.053 Uiso 1 1 calc R U . . .
C83 C 0.37869(18) 0.56244(19) 0.58265(9) 0.0442(9) Uani 1 1 d . . . . .
H83 H 0.338592 0.580685 0.582292 0.053 Uiso 1 1 calc R U . . .
C74 C 0.6377(2) -0.0844(2) 0.58392(9) 0.0510(10) Uani 1 1 d . . . . .
H74 H 0.656869 -0.128088 0.585041 0.061 Uiso 1 1 calc R U . . .
C72 C 0.64494(16) 0.0395(2) 0.58431(8) 0.0412(8) Uani 1 1 d . . . . .
H72 H 0.669622 0.079542 0.585016 0.049 Uiso 1 1 calc R U . . .
C3 C 0.39970(19) 0.00848(19) 0.52929(9) 0.0484(9) Uani 1 1 d . . . . .
H3 H 0.422901 -0.028131 0.537311 0.058 Uiso 1 1 calc R U . . .
C5 C 0.32455(19) 0.0487(2) 0.49575(9) 0.0561(12) Uani 1 1 d . . . . .
H5 H 0.296519 0.039703 0.480443 0.067 Uiso 1 1 calc R U . . .
C4 C 0.3595(2) -0.0041(2) 0.50687(10) 0.0580(12) Uani 1 1 d . . . . .
H4 H 0.355825 -0.049145 0.499056 0.070 Uiso 1 1 calc R U . . .
C73 C 0.67171(18) -0.0252(2) 0.58525(10) 0.0552(11) Uani 1 1 d . . . . .
H73 H 0.714708 -0.028531 0.586867 0.066 Uiso 1 1 calc R U . . .
C119 C 0.57994(12) -0.23924(12) 0.75152(5) 0.0142(4) Uani 1 1 d . . . . .
C120 C 0.63189(13) -0.23161(13) 0.75342(6) 0.0209(5) Uani 1 1 d . . . . .

loop_
_atom_site_aniso_label
_atom_site_aniso_U_11
_atom_site_aniso_U_22
_atom_site_aniso_U_33
_atom_site_aniso_U_23
_atom_site_aniso_U_13
_atom_site_aniso_U_12
Cu4 0.01216(18) 0.01502(19) 0.01137(19) 0.000 0.00027(14) 0.000
Cu5 0.01355(19) 0.01459(19) 0.01371(19) 0.000 -0.00198(15) 0.000
Cu1 0.01879(15) 0.01597(15) 0.01765(15) -0.00024(11) -0.00080(12) -0.00010(11)
Cu2 0.01900(15) 0.01883(15) 0.01594(15) -0.00057(12) 0.00176(11) 0.00010(12)
Fe3 0.01811(17) 0.02228(18) 0.01141(16) 0.00173(13) -0.00034(13) -0.00207(14)
Fe2 0.01831(17) 0.02252(19) 0.01598(17) 0.00106(14) 0.00019(13) -0.00397(14)
Fe1 0.0344(2) 0.0391(2) 0.01560(19) -0.00209(17) 0.00126(16) 0.00118(19)
P5 0.0131(3) 0.0160(3) 0.0119(3) -0.0014(2) 0.0009(2) 0.0005(2)
P6 0.0146(3) 0.0165(3) 0.0157(3) 0.0032(2) -0.0027(2) -0.0004(2)
P2 0.0159(3) 0.0128(3) 0.0194(3) 0.0007(2) -0.0009(2) -0.0002(2)
P3 0.0159(3) 0.0164(3) 0.0167(3) 0.0000(2) 0.0012(2) -0.0010(2)
P4 0.0243(3) 0.0250(3) 0.0175(3) -0.0005(3) 0.0049(3) 0.0004(3)
P1 0.0249(3) 0.0231(3) 0.0188(3) -0.0028(3) -0.0042(3) 0.0018(3)
C77 0.0137(11) 0.0279(14) 0.0078(10) 0.0005(9) 0.0005(8) -0.0042(10)
C69 0.0178(11) 0.0156(12) 0.0141(11) -0.0117(9) 0.0087(9) -0.0112(9)
C102 0.0175(11) 0.0211(12) 0.0158(12) -0.0001(9) 0.0022(9) 0.0031(10)
C107 0.0184(12) 0.0205(12) 0.0127(11) -0.0038(9) 0.0006(9) 0.0031(9)
C97 0.0190(12) 0.0211(12) 0.0151(12) 0.0039(9) -0.0044(9) 0.0010(10)
C85 0.0162(11) 0.0176(12) 0.0228(13) 0.0045(10) -0.0019(10) -0.0015(9)
C108 0.0249(13) 0.0205(13) 0.0228(13) -0.0010(10) -0.0050(11) -0.0003(11)
C103 0.0145(11) 0.0258(13) 0.0169(12) 0.0022(10) 0.0018(9) -0.0005(10)
C113 0.0165(11) 0.0200(12) 0.0159(11) -0.0015(9) -0.0015(9) -0.0009(9)
C98 0.0151(11) 0.0230(13) 0.0181(12) 0.0004(10) -0.0037(9) 0.0005(10)
C101 0.0299(14) 0.0240(14) 0.0188(13) 0.0066(10) -0.0038(11) 0.0004(11)
C41 0.0157(11) 0.0187(12) 0.0239(13) -0.0002(10) 0.0009(10) -0.0012(9)
C96 0.0210(13) 0.0195(12) 0.0250(13) 0.0026(10) -0.0019(10) -0.0023(10)
C91 0.0183(12) 0.0189(12) 0.0222(13) 0.0015(10) -0.0001(10) -0.0019(10)
C55 0.0199(12) 0.0156(12) 0.0211(12) 0.0032(9) -0.0022(10) -0.0033(9)
C57 0.0247(13) 0.0156(12) 0.0188(12) 0.0020(9) -0.0007(10) -0.0028(10)
C68 0.0188(12) 0.0211(13) 0.0249(13) -0.0009(10) -0.0024(10) 0.0019(10)
C104 0.0204(13) 0.0321(15) 0.0212(13) 0.0053(11) 0.0053(10) -0.0015(11)
C47 0.0218(13) 0.0194(12) 0.0189(12) -0.0027(10) 0.0017(10) -0.0044(10)
C114 0.0195(13) 0.0249(14) 0.0266(14) -0.0061(11) 0.0033(11) -0.0028(10)
C35 0.0165(12) 0.0232(13) 0.0214(13) 0.0036(10) -0.0006(10) -0.0016(10)
C100 0.0321(15) 0.0367(16) 0.0148(12) 0.0025(11) -0.0085(11) 0.0032(12)
C51 0.0220(13) 0.0163(12) 0.0232(13) -0.0027(10) 0.0045(10) -0.0020(10)
C99 0.0216(13) 0.0325(15) 0.0188(13) -0.0010(11) -0.0076(10) -0.0019(11)
C86 0.0255(14) 0.0262(14) 0.0239(14) 0.0012(11) -0.0046(11) 0.0056(11)
C63 0.0163(11) 0.0167(12) 0.0220(12) -0.0022(10) -0.0025(9) 0.0015(9)
C42 0.0284(14) 0.0231(13) 0.0208(13) -0.0024(10) 0.0049(11) -0.0012(11)
C58 0.0243(13) 0.0211(13) 0.0231(13) 0.0022(10) -0.0017(10) -0.0004(10)
C64 0.0206(13) 0.0266(14) 0.0245(13) 0.0023(11) -0.0003(10) -0.0004(11)
C46 0.0300(14) 0.0221(13) 0.0234(14) -0.0015(11) 0.0052(11) -0.0033(11)
C56 0.0198(12) 0.0180(12) 0.0271(14) 0.0024(10) -0.0026(10) -0.0006(10)
C90 0.0219(13) 0.0262(14) 0.0265(14) 0.0050(11) -0.0056(11) -0.0003(11)
C106 0.0282(14) 0.0253(14) 0.0154(12) -0.0028(10) 0.0018(10) 0.0024(11)
C54 0.0240(13) 0.0259(14) 0.0225(13) 0.0068(11) 0.0011(11) -0.0075(11)
C105 0.0302(15) 0.0347(16) 0.0171(13) 0.0005(11) 0.0065(11) 0.0013(12)
C48 0.0279(14) 0.0313(15) 0.0186(13) -0.0024(11) -0.0014(11) -0.0110(12)
C121 0.0202(12) 0.0265(14) 0.0178(12) 0.0053(10) -0.0018(10) -0.0017(10)
C109 0.0354(16) 0.0206(14) 0.0328(16) -0.0014(12) -0.0089(13) 0.0046(12)
C79 0.0355(16) 0.0254(14) 0.0192(13) 0.0019(11) -0.0012(11) 0.0028(12)
C36 0.0196(13) 0.0201(13) 0.0322(15) 0.0020(11) -0.0025(11) -0.0024(10)
C112 0.0202(13) 0.0256(14) 0.0233(13) 0.0009(11) 0.0032(10) 0.0017(10)
C87 0.0320(15) 0.0274(15) 0.0304(15) -0.0009(12) 0.0001(12) 0.0082(12)
C49 0.0388(17) 0.0381(17) 0.0158(13) -0.0071(12) 0.0066(12) -0.0147(14)
C59 0.0393(17) 0.0172(13) 0.0289(15) 0.0004(11) -0.0002(13) 0.0026(12)
C53 0.0319(15) 0.0347(16) 0.0236(14) 0.0104(12) -0.0039(12) -0.0095(13)
C29 0.0269(14) 0.0275(14) 0.0249(14) 0.0032(11) 0.0097(11) 0.0007(11)
C50 0.0300(15) 0.0234(14) 0.0283(15) -0.0071(11) 0.0100(12) -0.0058(11)
C52 0.0261(14) 0.0277(14) 0.0299(15) 0.0080(12) -0.0093(12) -0.0015(11)
C118 0.0208(13) 0.0226(13) 0.0225(13) -0.0062(10) -0.0026(10) 0.0027(10)
C7 0.0263(14) 0.0321(15) 0.0193(13) -0.0046(11) -0.0084(11) 0.0051(12)
C67 0.0265(14) 0.0206(13) 0.0346(16) -0.0044(12) -0.0044(12) 0.0053(11)
C95 0.0188(13) 0.0261(14) 0.0406(17) 0.0028(12) -0.0003(12) -0.0025(11)
C81 0.0413(17) 0.0278(15) 0.0238(14) -0.0003(12) -0.0014(13) -0.0050(13)
C126 0.0265(14) 0.0303(15) 0.0295(15) 0.0027(12) -0.0040(12) -0.0033(12)
C62 0.0244(14) 0.0216(14) 0.0369(16) -0.0002(12) -0.0054(12) -0.0007(11)
C78 0.0230(13) 0.0316(16) 0.0197(13) 0.0014(11) 0.0001(10) -0.0031(11)
C23 0.0315(15) 0.0317(15) 0.0196(13) 0.0031(11) 0.0028(11) -0.0049(12)
C110 0.0295(15) 0.0322(16) 0.0323(16) -0.0028(13) -0.0044(12) 0.0130(12)
C13 0.0313(15) 0.0374(17) 0.0182(13) 0.0003(12) -0.0025(11) 0.0054(13)
C88 0.0213(13) 0.0270(15) 0.0419(17) 0.0073(13) -0.0014(12) 0.0070(11)
C22 0.0313(15) 0.0305(15) 0.0261(15) -0.0097(12) 0.0024(12) 0.0059(12)
C65 0.0203(13) 0.0414(18) 0.0288(15) -0.0021(13) 0.0028(11) 0.0003(12)
C92 0.0233(14) 0.0251(14) 0.0336(16) 0.0114(12) -0.0008(11) 0.0010(11)
C117 0.0304(15) 0.0269(14) 0.0291(15) -0.0113(12) -0.0088(12) 0.0013(12)
C111 0.0189(13) 0.0366(16) 0.0340(16) -0.0006(13) 0.0015(12) 0.0059(12)
C18 0.0300(15) 0.0341(16) 0.0195(13) -0.0044(11) 0.0048(11) 0.0033(12)
C40 0.0244(14) 0.0270(15) 0.0330(15) -0.0013(12) -0.0053(12) -0.0017(11)
C89 0.0213(13) 0.0293(15) 0.0380(17) 0.0088(13) -0.0085(12) 0.0032(11)
C71 0.0317(15) 0.0302(15) 0.0285(15) -0.0044(12) 0.0007(12) 0.0056(12)
C17 0.0386(17) 0.0319(16) 0.0235(14) 0.0044(12) 0.0010(12) 0.0060(13)
C115 0.0174(13) 0.0401(18) 0.0462(19) -0.0143(15) 0.0018(13) -0.0035(12)
C93 0.0330(16) 0.0293(16) 0.0434(19) 0.0177(14) 0.0054(14) -0.0016(13)
C1 0.0319(15) 0.0305(15) 0.0279(15) -0.0104(12) -0.0015(12) -0.0032(12)
C2 0.0370(17) 0.0272(15) 0.0364(17) -0.0064(13) 0.0039(14) -0.0021(13)
C70 0.0255(14) 0.0396(18) 0.0246(14) 0.0003(13) 0.0000(11) -0.0063(13)
C80 0.0403(17) 0.0264(15) 0.0225(14) 0.0008(11) -0.0018(12) -0.0036(13)
C28 0.0351(16) 0.0304(16) 0.0276(15) 0.0003(12) 0.0045(12) -0.0021(13)
C12 0.0351(16) 0.0354(17) 0.0282(15) 0.0025(13) -0.0021(13) 0.0083(13)
C94 0.0251(15) 0.0294(16) 0.051(2) 0.0087(14) 0.0093(14) -0.0040(12)
C84 0.0353(17) 0.0303(16) 0.0398(18) 0.0012(14) 0.0013(14) 0.0075(13)
C66 0.0222(14) 0.0397(18) 0.0353(16) -0.0064(13) 0.0011(12) 0.0101(13)
C45 0.0365(16) 0.0249(14) 0.0273(15) 0.0030(12) 0.0066(12) -0.0065(12)
C43 0.0367(16) 0.0223(14) 0.0313(15) -0.0075(12) 0.0028(13) -0.0014(12)
C60 0.0428(18) 0.0179(13) 0.0375(17) -0.0025(12) -0.0017(14) -0.0090(12)
C122 0.0237(14) 0.0309(15) 0.0379(17) -0.0008(13) -0.0029(12) 0.0019(12)
C39 0.0236(14) 0.0402(18) 0.0411(18) 0.0002(14) -0.0131(13) -0.0029(13)
C116 0.0234(14) 0.0368(17) 0.0439(18) -0.0148(14) -0.0089(13) -0.0042(13)
C44 0.0300(15) 0.0187(13) 0.0390(17) 0.0001(12) 0.0028(13) -0.0056(11)
C124 0.0175(13) 0.053(2) 0.0387(18) 0.0159(15) -0.0066(12) -0.0078(13)
C37 0.0254(14) 0.0245(15) 0.0437(18) 0.0073(13) -0.0029(13) -0.0003(12)
C125 0.0316(16) 0.0362(17) 0.0350(17) 0.0073(14) -0.0074(13) -0.0140(13)
C61 0.0282(15) 0.0289(16) 0.0470(19) -0.0048(14) -0.0059(14) -0.0087(12)
C38 0.0227(14) 0.0355(17) 0.0463(19) 0.0097(14) -0.0093(13) 0.0023(12)
C76 0.0348(17) 0.0251(15) 0.050(2) -0.0023(14) 0.0023(15) 0.0022(13)
C21 0.0379(17) 0.0452(19) 0.0307(16) -0.0159(14) 0.0034(14) 0.0025(15)
C82 0.058(2) 0.0241(15) 0.0328(17) -0.0036(13) -0.0019(15) 0.0041(15)
C123 0.0242(15) 0.0449(19) 0.0427(19) 0.0023(15) -0.0027(13) 0.0076(14)
C34 0.0325(16) 0.0370(18) 0.0337(17) -0.0012(13) 0.0029(13) 0.0037(13)
C8 0.0312(16) 0.0364(17) 0.0325(16) -0.0100(13) -0.0020(13) -0.0026(13)
C14 0.0381(17) 0.057(2) 0.0188(14) 0.0001(14) -0.0071(13) 0.0024(16)
C24 0.0317(16) 0.0444(19) 0.0330(17) 0.0096(14) 0.0064(13) -0.0011(14)
C32 0.0305(16) 0.0401(18) 0.0427(19) 0.0170(15) 0.0119(14) 0.0081(14)
C27 0.052(2) 0.0311(17) 0.0365(18) 0.0060(14) 0.0015(15) 0.0011(15)
C19 0.0364(17) 0.055(2) 0.0216(15) -0.0048(14) 0.0074(13) -0.0010(15)
C30 0.0366(18) 0.047(2) 0.0349(18) -0.0083(15) 0.0063(14) 0.0099(15)
C16 0.048(2) 0.050(2) 0.0253(16) 0.0123(15) 0.0013(14) 0.0051(17)
C33 0.0315(17) 0.050(2) 0.0402(19) 0.0051(16) 0.0003(14) 0.0039(15)
C25 0.0393(19) 0.057(2) 0.0347(18) 0.0153(16) 0.0068(15) -0.0083(17)
C26 0.053(2) 0.039(2) 0.041(2) 0.0187(16) -0.0018(16) -0.0086(16)
C9 0.0312(17) 0.050(2) 0.047(2) -0.0202(17) 0.0033(15) -0.0075(15)
C11 0.0399(18) 0.0421(19) 0.0360(17) -0.0048(15) -0.0061(15) 0.0145(15)
C15 0.048(2) 0.068(3) 0.0228(16) 0.0068(16) -0.0061(14) 0.0040(19)
C6 0.0358(18) 0.050(2) 0.0395(19) -0.0178(16) -0.0050(15) -0.0036(16)
C10 0.0269(16) 0.055(2) 0.0386(18) -0.0242(16) -0.0059(13) 0.0054(15)
C20 0.043(2) 0.068(3) 0.0240(16) -0.0180(16) 0.0073(14) -0.0014(18)
C75 0.059(2) 0.0277(17) 0.050(2) -0.0049(15) 0.0039(18) 0.0059(16)
C31 0.0389(19) 0.047(2) 0.048(2) -0.0018(17) 0.0131(16) 0.0125(16)
C83 0.044(2) 0.0347(18) 0.054(2) 0.0060(16) -0.0025(17) 0.0134(15)
C74 0.058(2) 0.0337(19) 0.062(3) -0.0091(18) -0.005(2) 0.0213(18)
C72 0.0306(17) 0.043(2) 0.050(2) -0.0112(16) 0.0015(15) 0.0053(14)
C3 0.056(2) 0.0321(18) 0.058(2) -0.0150(17) 0.0062(19) -0.0020(17)
C5 0.048(2) 0.068(3) 0.052(2) -0.036(2) -0.0046(18) -0.014(2)
C4 0.060(3) 0.044(2) 0.071(3) -0.037(2) 0.004(2) -0.008(2)
C73 0.038(2) 0.059(3) 0.069(3) -0.022(2) -0.0084(19) 0.0211(18)
C119 0.0263(13) 0.0116(10) 0.0046(9) 0.0009(8) 0.0015(8) 0.0047(9)
C120 0.0288(14) 0.0187(12) 0.0152(12) 0.0021(10) -0.0008(10) 0.0021(10)

loop_
_atom_type_symbol
_atom_type_description
_atom_type_scat_dispersion_real
_atom_type_scat_dispersion_imag
_atom_type_scat_source
C C 0.0033 0.0016 'International Tables Vol C Tables 4.2.6.8 and 6.1.1.4'
H H 0.0000 0.0000 'International Tables Vol C Tables 4.2.6.8 and 6.1.1.4'
Cu Cu 0.3201 1.2651 'International Tables Vol C Tables 4.2.6.8 and 6.1.1.4'
Fe Fe 0.3463 0.8444 'International Tables Vol C Tables 4.2.6.8 and 6.1.1.4'
P P 0.1023 0.0942 'International Tables Vol C Tables 4.2.6.8 and 6.1.1.4'

loop_
_geom_angle_atom_site_label_1
_geom_angle_atom_site_label_2
_geom_angle_atom_site_label_3
_geom_angle
_geom_angle_site_symmetry_1
_geom_angle_site_symmetry_3
_geom_angle_publ_flag
P5 Cu4 Cu5 124.981(18) . . ?
P5 Cu4 Cu5 124.980(18) 3_656 . ?
P5 Cu4 P5 110.04(4) . 3_656 ?
C119 Cu4 Cu5 56.79(6) 3_656 . ?
C119 Cu4 Cu5 56.79(6) . . ?
C119 Cu4 P5 103.01(6) 3_656 3_656 ?
C119 Cu4 P5 113.76(6) . 3_656 ?
C119 Cu4 P5 113.76(6) 3_656 . ?
C119 Cu4 P5 103.01(6) . . ?
C119 Cu4 C119 113.57(13) 3_656 . ?
P6 Cu5 Cu4 119.854(19) 3_656 . ?
P6 Cu5 Cu4 119.851(19) . . ?
P6 Cu5 P6 120.29(4) 3_656 . ?
C119 Cu5 Cu4 53.63(7) 3_656 . ?
C119 Cu5 Cu4 53.63(7) . . ?
C119 Cu5 P6 114.71(6) 3_656 3_656 ?
C119 Cu5 P6 99.92(6) 3_656 . ?
C119 Cu5 P6 114.71(6) . . ?
C119 Cu5 P6 99.92(6) . 3_656 ?
C119 Cu5 C119 107.27(13) . 3_656 ?
P2 Cu1 Cu2 124.82(2) . . ?
P2 Cu1 P1 110.14(3) . . ?
P1 Cu1 Cu2 125.05(2) . . ?
C77 Cu1 Cu2 57.14(7) . . ?
C77 Cu1 P2 114.09(7) . . ?
C77 Cu1 P1 102.25(7) . . ?
C77 Cu1 C69 113.29(9) . . ?
C69 Cu1 Cu2 56.19(6) . . ?
C69 Cu1 P2 101.25(7) . . ?
C69 Cu1 P1 116.32(6) . . ?
P3 Cu2 Cu1 119.68(2) . . ?
P3 Cu2 P4 121.84(3) . . ?
P4 Cu2 Cu1 118.47(2) . . ?
C77 Cu2 Cu1 53.24(7) . . ?
C77 Cu2 P3 98.34(6) . . ?
C77 Cu2 P4 115.32(6) . . ?
C69 Cu2 Cu1 55.00(7) . . ?
C69 Cu2 P3 114.36(7) . . ?
C69 Cu2 P4 98.90(6) . . ?
C69 Cu2 C77 108.20(9) . . ?
C102 Fe3 C97 124.33(10) . . ?
C102 Fe3 C103 41.35(10) . . ?
C102 Fe3 C98 107.72(10) . . ?
C102 Fe3 C104 69.21(11) . . ?
C102 Fe3 C100 156.29(12) . . ?
C102 Fe3 C99 121.51(11) . . ?
C102 Fe3 C105 69.17(11) . . ?
C97 Fe3 C103 107.06(10) . . ?
C97 Fe3 C98 41.33(10) . . ?
C97 Fe3 C104 120.46(11) . . ?
C97 Fe3 C100 69.23(11) . . ?
C97 Fe3 C99 69.06(11) . . ?
C97 Fe3 C105 155.67(12) . . ?
C103 Fe3 C98 122.11(10) . . ?
C103 Fe3 C104 40.67(10) . . ?
C103 Fe3 C100 160.64(12) . . ?
C103 Fe3 C99 157.71(11) . . ?
C103 Fe3 C105 68.56(11) . . ?
C98 Fe3 C99 40.58(10) . . ?
C101 Fe3 C102 161.56(11) . . ?
C101 Fe3 C97 41.42(10) . . ?
C101 Fe3 C103 123.76(11) . . ?
C101 Fe3 C98 69.18(11) . . ?
C101 Fe3 C104 106.20(12) . . ?
C101 Fe3 C100 41.02(12) . . ?
C101 Fe3 C99 68.72(12) . . ?
C101 Fe3 C106 155.29(11) . . ?
C101 Fe3 C105 119.71(12) . . ?
C104 Fe3 C98 157.14(11) . . ?
C104 Fe3 C99 160.42(11) . . ?
C100 Fe3 C98 68.43(11) . . ?
C100 Fe3 C104 123.61(12) . . ?
C100 Fe3 C99 40.37(12) . . ?
C106 Fe3 C102 41.40(10) . . ?
C106 Fe3 C97 161.95(11) . . ?
C106 Fe3 C103 69.31(11) . . ?
C106 Fe3 C98 124.55(11) . . ?
C106 Fe3 C104 69.04(12) . . ?
C106 Fe3 C100 120.13(12) . . ?
C106 Fe3 C99 107.23(12) . . ?
C106 Fe3 C105 41.00(11) . . ?
C105 Fe3 C98 161.25(12) . . ?
C105 Fe3 C104 40.65(12) . . ?
C105 Fe3 C100 106.57(12) . . ?
C105 Fe3 C99 124.11(12) . . ?
C55 Fe2 C47 124.41(11) . . ?
C55 Fe2 C51 108.10(11) . . ?
C55 Fe2 C56 41.19(10) . . ?
C55 Fe2 C54 41.26(11) . . ?
C55 Fe2 C53 68.96(11) . . ?
C55 Fe2 C50 121.94(11) . . ?
C55 Fe2 C52 68.98(11) . . ?
C47 Fe2 C51 41.06(10) . . ?
C47 Fe2 C53 157.01(12) . . ?
C47 Fe2 C50 68.87(11) . . ?
C47 Fe2 C52 122.16(12) . . ?
C51 Fe2 C53 159.79(12) . . ?
C56 Fe2 C47 107.98(11) . . ?
C56 Fe2 C51 123.20(11) . . ?
C56 Fe2 C54 69.07(12) . . ?
C56 Fe2 C53 68.61(12) . . ?
C56 Fe2 C50 158.64(12) . . ?
C56 Fe2 C52 40.87(11) . . ?
C54 Fe2 C47 161.28(11) . . ?
C54 Fe2 C51 123.97(11) . . ?
C54 Fe2 C53 40.70(11) . . ?
C54 Fe2 C50 106.77(12) . . ?
C54 Fe2 C52 68.50(12) . . ?
C48 Fe2 C55 161.13(11) . . ?
C48 Fe2 C47 41.34(11) . . ?
C48 Fe2 C51 69.16(12) . . ?
C48 Fe2 C56 123.57(12) . . ?
C48 Fe2 C54 155.80(11) . . ?
C48 Fe2 C53 120.22(12) . . ?
C48 Fe2 C50 68.92(12) . . ?
C48 Fe2 C52 106.49(12) . . ?
C49 Fe2 C55 156.93(12) . . ?
C49 Fe2 C47 69.11(11) . . ?
C49 Fe2 C51 68.65(12) . . ?
C49 Fe2 C56 159.69(13) . . ?
C49 Fe2 C54 120.25(12) . . ?
C49 Fe2 C48 41.01(12) . . ?
C49 Fe2 C53 105.81(13) . . ?
C49 Fe2 C50 40.73(13) . . ?
C49 Fe2 C52 122.43(13) . . ?
C50 Fe2 C51 40.61(11) . . ?
C50 Fe2 C53 122.73(13) . . ?
C52 Fe2 C51 158.91(12) . . ?
C52 Fe2 C53 40.40(13) . . ?
C52 Fe2 C50 158.86(12) . . ?
C13 Fe1 C22 107.30(12) . . ?
C13 Fe1 C18 125.64(11) . . ?
C13 Fe1 C17 41.33(13) . . ?
C13 Fe1 C21 118.87(14) . . ?
C13 Fe1 C14 41.59(12) . . ?
C13 Fe1 C16 69.50(14) . . ?
C13 Fe1 C20 153.60(15) . . ?
C22 Fe1 C21 40.80(12) . . ?
C18 Fe1 C22 41.05(12) . . ?
C18 Fe1 C17 108.42(13) . . ?
C18 Fe1 C21 69.42(13) . . ?
C18 Fe1 C16 120.76(15) . . ?
C17 Fe1 C22 121.57(12) . . ?
C17 Fe1 C21 155.54(13) . . ?
C17 Fe1 C16 40.75(12) . . ?
C14 Fe1 C22 124.85(14) . . ?
C14 Fe1 C18 163.09(13) . . ?
C14 Fe1 C17 69.21(14) . . ?
C14 Fe1 C21 105.45(15) . . ?
C14 Fe1 C16 69.10(16) . . ?
C19 Fe1 C13 163.83(13) . . ?
C19 Fe1 C22 68.96(14) . . ?
C19 Fe1 C18 41.35(12) . . ?
C19 Fe1 C17 126.15(15) . . ?
C19 Fe1 C21 69.27(15) . . ?
C19 Fe1 C14 153.48(13) . . ?
C19 Fe1 C16 107.29(16) . . ?
C19 Fe1 C15 119.24(15) . . ?
C19 Fe1 C20 41.18(14) . . ?
C16 Fe1 C22 156.48(14) . . ?
C16 Fe1 C21 161.53(14) . . ?
C15 Fe1 C13 69.35(14) . . ?
C15 Fe1 C22 161.66(15) . . ?
C15 Fe1 C18 155.27(15) . . ?
C15 Fe1 C17 68.57(14) . . ?
C15 Fe1 C21 123.81(15) . . ?
C15 Fe1 C14 40.84(15) . . ?
C15 Fe1 C16 40.82(16) . . ?
C15 Fe1 C20 106.04(16) . . ?
C20 Fe1 C22 68.50(14) . . ?
C20 Fe1 C18 69.34(13) . . ?
C20 Fe1 C17 163.04(15) . . ?
C20 Fe1 C21 40.80(15) . . ?
C20 Fe1 C14 117.96(14) . . ?
C20 Fe1 C16 124.87(16) . . ?
C102 P5 Cu4 116.13(9) . . ?
C102 P5 C107 99.69(12) . . ?
C102 P5 C113 103.14(12) . . ?
C107 P5 Cu4 111.53(8) . . ?
C113 P5 Cu4 118.72(8) . . ?
C113 P5 C107 105.43(12) . . ?
C97 P6 Cu5 118.59(9) . . ?
C97 P6 C85 100.70(12) . . ?
C97 P6 C91 100.86(12) . . ?
C85 P6 Cu5 113.09(9) . . ?
C85 P6 C91 105.07(12) . . ?
C91 P6 Cu5 116.40(9) . . ?
C55 P2 Cu1 116.84(9) . . ?
C55 P2 C57 100.82(12) . . ?
C55 P2 C63 102.79(12) . . ?
C57 P2 Cu1 110.90(9) . . ?
C63 P2 Cu1 118.77(9) . . ?
C63 P2 C57 104.58(12) . . ?
C41 P3 Cu2 113.60(9) . . ?
C47 P3 Cu2 118.49(9) . . ?
C47 P3 C41 100.60(12) . . ?
C47 P3 C35 101.61(12) . . ?
C35 P3 Cu2 117.03(9) . . ?
C35 P3 C41 103.07(12) . . ?
C29 P4 Cu2 112.57(9) . . ?
C23 P4 Cu2 117.81(10) . . ?
C23 P4 C29 104.71(14) . . ?
C18 P4 Cu2 117.47(10) . . ?
C18 P4 C29 101.19(14) . . ?
C18 P4 C23 100.93(14) . . ?
C7 P1 Cu1 110.80(9) . . ?
C13 P1 Cu1 116.95(11) . . ?
C13 P1 C7 101.40(14) . . ?
C13 P1 C1 102.62(15) . . ?
C1 P1 Cu1 118.80(11) . . ?
C1 P1 C7 104.18(14) . . ?
Cu1 C77 Cu2 69.63(8) . . ?
C78 C77 Cu1 156.0(2) . . ?
C78 C77 Cu2 134.4(2) . . ?
Cu1 C69 Cu2 68.82(8) . . ?
C70 C69 Cu1 151.2(2) . . ?
C70 C69 Cu2 138.8(2) . . ?
P5 C102 Fe3 127.00(13) . . ?
C103 C102 Fe3 69.34(15) . . ?
C103 C102 P5 123.64(19) . . ?
C103 C102 C106 107.2(2) . . ?
C106 C102 Fe3 69.29(15) . . ?
C106 C102 P5 129.2(2) . . ?
C108 C107 P5 123.7(2) . . ?
C108 C107 C112 118.3(2) . . ?
C112 C107 P5 117.8(2) . . ?
P6 C97 Fe3 127.95(13) . . ?
C98 C97 Fe3 69.79(15) . . ?
C98 C97 P6 124.80(19) . . ?
C101 C97 Fe3 68.92(16) . . ?
C101 C97 P6 128.2(2) . . ?
C101 C97 C98 107.0(2) . . ?
C86 C85 P6 118.8(2) . . ?
C90 C85 P6 123.2(2) . . ?
C90 C85 C86 117.9(3) . . ?
C107 C108 H108 120.0 . . ?
C109 C108 C107 120.1(3) . . ?
C109 C108 H108 120.0 . . ?
Fe3 C103 H103 126.5 . . ?
C102 C103 Fe3 69.30(14) . . ?
C102 C103 H103 125.8 . . ?
C104 C103 Fe3 69.98(15) . . ?
C104 C103 C102 108.5(2) . . ?
C104 C103 H103 125.8 . . ?
C114 C113 P5 116.56(19) . . ?
C114 C113 C118 119.0(2) . . ?
C118 C113 P5 124.4(2) . . ?
Fe3 C98 H98 126.8 . . ?
C97 C98 Fe3 68.88(15) . . ?
C97 C98 H98 125.9 . . ?
C99 C98 Fe3 70.00(16) . . ?
C99 C98 C97 108.1(2) . . ?
C99 C98 H98 125.9 . . ?
Fe3 C101 H101 125.8 . . ?
C97 C101 Fe3 69.66(15) . . ?
C97 C101 H101 126.0 . . ?
C100 C101 Fe3 70.11(16) . . ?
C100 C101 C97 108.1(2) . . ?
C100 C101 H101 126.0 . . ?
C42 C41 P3 123.5(2) . . ?
C42 C41 C46 118.3(2) . . ?
C46 C41 P3 118.1(2) . . ?
C91 C96 H96 119.8 . . ?
C95 C96 H96 119.8 . . ?
C95 C96 C91 120.5(3) . . ?
C96 C91 P6 117.1(2) . . ?
C92 C91 P6 123.8(2) . . ?
C92 C91 C96 119.1(2) . . ?
P2 C55 Fe2 126.17(14) . . ?
C56 C55 Fe2 69.41(15) . . ?
C56 C55 P2 124.3(2) . . ?
C56 C55 C54 107.3(2) . . ?
C54 C55 Fe2 69.44(15) . . ?
C54 C55 P2 128.4(2) . . ?
C58 C57 P2 117.3(2) . . ?
C62 C57 P2 123.7(2) . . ?
C62 C57 C58 118.8(2) . . ?
C63 C68 H68 119.9 . . ?
C63 C68 C67 120.3(3) . . ?
C67 C68 H68 119.9 . . ?
Fe3 C104 H104 126.7 . . ?
C103 C104 Fe3 69.35(15) . . ?
C103 C104 H104 125.9 . . ?
C103 C104 C105 108.1(2) . . ?
C105 C104 Fe3 69.59(16) . . ?
C105 C104 H104 125.9 . . ?
P3 C47 Fe2 130.17(14) . . ?
C51 C47 Fe2 69.67(15) . . ?
C51 C47 P3 124.3(2) . . ?
C51 C47 C48 107.5(2) . . ?
C48 C47 Fe2 69.10(15) . . ?
C48 C47 P3 128.0(2) . . ?
C113 C114 H114 119.8 . . ?
C115 C114 C113 120.4(3) . . ?
C115 C114 H114 119.8 . . ?
C36 C35 P3 117.2(2) . . ?
C40 C35 P3 124.1(2) . . ?
C40 C35 C36 118.7(3) . . ?
Fe3 C100 H100 126.6 . . ?
C101 C100 Fe3 68.87(15) . . ?
C101 C100 H100 125.8 . . ?
C99 C100 Fe3 70.33(16) . . ?
C99 C100 C101 108.5(2) . . ?
C99 C100 H100 125.8 . . ?
Fe2 C51 H51 126.7 . . ?
C47 C51 Fe2 69.26(15) . . ?
C47 C51 H51 125.9 . . ?
C50 C51 Fe2 69.69(16) . . ?
C50 C51 C47 108.2(2) . . ?
C50 C51 H51 125.9 . . ?
Fe3 C99 H99 127.0 . . ?
C98 C99 Fe3 69.41(15) . . ?
C98 C99 H99 125.8 . . ?
C100 C99 Fe3 69.31(16) . . ?
C100 C99 C98 108.3(2) . . ?
C100 C99 H99 125.8 . . ?
C85 C86 H86 119.3 . . ?
C87 C86 C85 121.4(3) . . ?
C87 C86 H86 119.3 . . ?
C68 C63 P2 116.9(2) . . ?
C68 C63 C64 119.3(2) . . ?
C64 C63 P2 123.8(2) . . ?
C41 C42 H42 119.7 . . ?
C41 C42 C43 120.6(3) . . ?
C43 C42 H42 119.7 . . ?
C57 C58 H58 119.6 . . ?
C59 C58 C57 120.7(3) . . ?
C59 C58 H58 119.6 . . ?
C63 C64 H64 119.8 . . ?
C65 C64 C63 120.4(3) . . ?
C65 C64 H64 119.8 . . ?
C41 C46 H46 119.5 . . ?
C41 C46 C45 121.1(3) . . ?
C45 C46 H46 119.5 . . ?
Fe2 C56 H56 126.3 . . ?
C55 C56 Fe2 69.39(15) . . ?
C55 C56 H56 126.1 . . ?
C52 C56 Fe2 69.83(17) . . ?
C52 C56 C55 107.9(2) . . ?
C52 C56 H56 126.1 . . ?
C85 C90 H90 119.5 . . ?
C89 C90 C85 121.0(3) . . ?
C89 C90 H90 119.5 . . ?
Fe3 C106 H106 126.3 . . ?
C102 C106 Fe3 69.31(15) . . ?
C102 C106 H106 126.2 . . ?
C105 C106 Fe3 69.76(17) . . ?
C105 C106 C102 107.7(2) . . ?
C105 C106 H106 126.2 . . ?
Fe2 C54 H54 126.2 . . ?
C55 C54 Fe2 69.30(15) . . ?
C55 C54 H54 125.9 . . ?
C53 C54 Fe2 70.10(16) . . ?
C53 C54 C55 108.1(3) . . ?
C53 C54 H54 125.9 . . ?
Fe3 C105 H105 126.9 . . ?
C104 C105 Fe3 69.76(16) . . ?
C104 C105 C106 108.6(2) . . ?
C104 C105 H105 125.7 . . ?
C106 C105 Fe3 69.23(16) . . ?
C106 C105 H105 125.7 . . ?
Fe2 C48 H48 126.3 . . ?
C47 C48 Fe2 69.56(15) . . ?
C47 C48 H48 126.2 . . ?
C49 C48 Fe2 69.47(16) . . ?
C49 C48 C47 107.6(3) . . ?
C49 C48 H48 126.2 . . ?
C126 C121 C122 117.7(3) . . ?
C126 C121 C120 121.2(3) . . ?
C122 C121 C120 121.1(3) . . ?
C108 C109 H109 119.5 . . ?
C110 C109 C108 120.9(3) . . ?
C110 C109 H109 119.5 . . ?
C80 C79 C78 120.0(3) . . ?
C84 C79 C78 122.5(3) . . ?
C84 C79 C80 117.5(3) . . ?
C35 C36 H36 119.7 . . ?
C37 C36 C35 120.5(3) . . ?
C37 C36 H36 119.7 . . ?
C107 C112 H112 119.5 . . ?
C111 C112 C107 121.0(3) . . ?
C111 C112 H112 119.5 . . ?
C86 C87 H87 120.1 . . ?
C86 C87 C88 119.8(3) . . ?
C88 C87 H87 120.1 . . ?
Fe2 C49 H49 126.2 . . ?
C48 C49 Fe2 69.52(16) . . ?
C48 C49 H49 125.7 . . ?
C50 C49 Fe2 70.10(16) . . ?
C50 C49 C48 108.5(2) . . ?
C50 C49 H49 125.7 . . ?
C58 C59 H59 120.0 . . ?
C60 C59 C58 120.0(3) . . ?
C60 C59 H59 120.0 . . ?
Fe2 C53 H53 126.9 . . ?
C54 C53 Fe2 69.19(16) . . ?
C54 C53 H53 125.9 . . ?
C52 C53 Fe2 69.55(17) . . ?
C52 C53 C54 108.2(3) . . ?
C52 C53 H53 125.9 . . ?
C34 C29 P4 119.1(2) . . ?
C34 C29 C30 118.1(3) . . ?
C30 C29 P4 122.7(3) . . ?
Fe2 C50 H50 126.8 . . ?
C51 C50 Fe2 69.70(16) . . ?
C51 C50 H50 125.9 . . ?
C49 C50 Fe2 69.17(18) . . ?
C49 C50 C51 108.2(3) . . ?
C49 C50 H50 125.9 . . ?
Fe2 C52 H52 126.5 . . ?
C56 C52 Fe2 69.30(16) . . ?
C56 C52 H52 125.8 . . ?
C53 C52 Fe2 70.06(18) . . ?
C53 C52 C56 108.5(3) . . ?
C53 C52 H52 125.8 . . ?
C113 C118 H118 119.9 . . ?
C117 C118 C113 120.2(3) . . ?
C117 C118 H118 119.9 . . ?
C12 C7 P1 119.6(2) . . ?
C8 C7 P1 121.0(2) . . ?
C8 C7 C12 118.9(3) . . ?
C68 C67 H67 119.9 . . ?
C66 C67 C68 120.1(3) . . ?
C66 C67 H67 119.9 . . ?
C96 C95 H95 120.0 . . ?
C94 C95 C96 120.1(3) . . ?
C94 C95 H95 120.0 . . ?
C80 C81 H81 120.0 . . ?
C82 C81 H81 120.0 . . ?
C82 C81 C80 120.0(3) . . ?
C121 C126 H126 119.7 . . ?
C125 C126 C121 120.7(3) . . ?
C125 C126 H126 119.7 . . ?
C57 C62 H62 119.9 . . ?
C57 C62 C61 120.2(3) . . ?
C61 C62 H62 119.9 . . ?
C77 C78 C79 177.2(3) . . ?
C28 C23 P4 117.4(2) . . ?
C24 C23 P4 123.7(3) . . ?
C24 C23 C28 118.9(3) . . ?
C109 C110 H110 120.3 . . ?
C111 C110 C109 119.4(3) . . ?
C111 C110 H110 120.3 . . ?
P1 C13 Fe1 123.35(16) . . ?
C17 C13 Fe1 69.60(18) . . ?
C17 C13 P1 123.4(2) . . ?
C17 C13 C14 106.9(3) . . ?
C14 C13 Fe1 69.32(18) . . ?
C14 C13 P1 129.7(3) . . ?
C87 C88 H88 120.2 . . ?
C89 C88 C87 119.6(3) . . ?
C89 C88 H88 120.2 . . ?
Fe1 C22 H22 127.3 . . ?
C18 C22 Fe1 69.07(18) . . ?
C18 C22 H22 125.6 . . ?
C21 C22 Fe1 69.7(2) . . ?
C21 C22 H22 125.6 . . ?
C21 C22 C18 108.9(3) . . ?
C64 C65 H65 120.0 . . ?
C64 C65 C66 120.1(3) . . ?
C66 C65 H65 120.0 . . ?
C91 C92 H92 120.0 . . ?
C93 C92 C91 120.0(3) . . ?
C93 C92 H92 120.0 . . ?
C118 C117 H117 119.7 . . ?
C118 C117 C116 120.7(3) . . ?
C116 C117 H117 119.7 . . ?
C112 C111 H111 119.8 . . ?
C110 C111 C112 120.3(3) . . ?
C110 C111 H111 119.8 . . ?
P4 C18 Fe1 127.20(16) . . ?
C22 C18 Fe1 69.88(18) . . ?
C22 C18 P4 125.3(2) . . ?
C22 C18 C19 107.1(3) . . ?
C19 C18 Fe1 68.94(19) . . ?
C19 C18 P4 127.6(3) . . ?
C35 C40 H40 119.7 . . ?
C39 C40 C35 120.6(3) . . ?
C39 C40 H40 119.7 . . ?
C90 C89 H89 119.9 . . ?
C88 C89 C90 120.3(3) . . ?
C88 C89 H89 119.9 . . ?
C76 C71 C70 121.3(3) . . ?
C72 C71 C70 121.5(3) . . ?
C72 C71 C76 117.2(3) . . ?
Fe1 C17 H17 127.1 . . ?
C13 C17 Fe1 69.07(18) . . ?
C13 C17 H17 125.6 . . ?
C16 C17 Fe1 69.8(2) . . ?
C16 C17 C13 108.7(3) . . ?
C16 C17 H17 125.6 . . ?
C114 C115 H115 119.9 . . ?
C114 C115 C116 120.2(3) . . ?
C116 C115 H115 119.9 . . ?
C92 C93 H93 119.8 . . ?
C92 C93 C94 120.4(3) . . ?
C94 C93 H93 119.8 . . ?
C2 C1 P1 117.2(2) . . ?
C2 C1 C6 119.4(3) . . ?
C6 C1 P1 123.3(3) . . ?
C1 C2 H2 119.9 . . ?
C1 C2 C3 120.3(3) . . ?
C3 C2 H2 119.9 . . ?
C69 C70 C71 177.2(3) . . ?
C79 C80 H80 119.2 . . ?
C81 C80 C79 121.7(3) . . ?
C81 C80 H80 119.2 . . ?
C23 C28 H28 119.8 . . ?
C23 C28 C27 120.5(3) . . ?
C27 C28 H28 119.8 . . ?
C7 C12 H12 119.9 . . ?
C11 C12 C7 120.2(3) . . ?
C11 C12 H12 119.9 . . ?
C95 C94 C93 119.9(3) . . ?
C95 C94 H94 120.0 . . ?
C93 C94 H94 120.0 . . ?
C79 C84 H84 119.7 . . ?
C83 C84 C79 120.6(3) . . ?
C83 C84 H84 119.7 . . ?
C67 C66 C65 119.8(3) . . ?
C67 C66 H66 120.1 . . ?
C65 C66 H66 120.1 . . ?
C46 C45 H45 120.2 . . ?
C44 C45 C46 119.6(3) . . ?
C44 C45 H45 120.2 . . ?
C42 C43 H43 119.7 . . ?
C44 C43 C42 120.6(3) . . ?
C44 C43 H43 119.7 . . ?
C59 C60 H60 120.0 . . ?
C59 C60 C61 120.1(3) . . ?
C61 C60 H60 120.0 . . ?
C121 C122 H122 119.5 . . ?
C123 C122 C121 121.0(3) . . ?
C123 C122 H122 119.5 . . ?
C40 C39 H39 120.0 . . ?
C38 C39 C40 120.0(3) . . ?
C38 C39 H39 120.0 . . ?
C117 C116 C115 119.5(3) . . ?
C117 C116 H116 120.2 . . ?
C115 C116 H116 120.2 . . ?
C45 C44 H44 120.1 . . ?
C43 C44 C45 119.8(3) . . ?
C43 C44 H44 120.1 . . ?
C125 C124 H124 120.4 . . ?
C125 C124 C123 119.3(3) . . ?
C123 C124 H124 120.4 . . ?
C36 C37 H37 120.1 . . ?
C38 C37 C36 119.8(3) . . ?
C38 C37 H37 120.1 . . ?
C126 C125 H125 119.7 . . ?
C124 C125 C126 120.7(3) . . ?
C124 C125 H125 119.7 . . ?
C62 C61 H61 119.9 . . ?
C60 C61 C62 120.2(3) . . ?
C60 C61 H61 119.9 . . ?
C39 C38 H38 119.8 . . ?
C37 C38 C39 120.3(3) . . ?
C37 C38 H38 119.8 . . ?
C71 C76 H76 118.7 . . ?
C75 C76 C71 122.6(3) . . ?
C75 C76 H76 118.7 . . ?
Fe1 C21 H21 126.7 . . ?
C22 C21 Fe1 69.53(19) . . ?
C22 C21 H21 126.3 . . ?
C20 C21 Fe1 69.0(2) . . ?
C20 C21 C22 107.3(3) . . ?
C20 C21 H21 126.3 . . ?
C81 C82 H82 120.3 . . ?
C81 C82 C83 119.4(3) . . ?
C83 C82 H82 120.3 . . ?
C122 C123 C124 120.6(3) . . ?
C122 C123 H123 119.7 . . ?
C124 C123 H123 119.7 . . ?
C29 C34 H34 119.4 . . ?
C29 C34 C33 121.1(3) . . ?
C33 C34 H34 119.4 . . ?
C7 C8 H8 120.0 . . ?
C7 C8 C9 120.1(3) . . ?
C9 C8 H8 120.0 . . ?
Fe1 C14 H14 126.9 . . ?
C13 C14 Fe1 69.09(18) . . ?
C13 C14 H14 126.1 . . ?
C15 C14 Fe1 69.4(2) . . ?
C15 C14 C13 107.7(3) . . ?
C15 C14 H14 126.1 . . ?
C23 C24 H24 119.9 . . ?
C23 C24 C25 120.3(3) . . ?
C25 C24 H24 119.9 . . ?
C33 C32 H32 120.1 . . ?
C31 C32 H32 120.1 . . ?
C31 C32 C33 119.7(3) . . ?
C28 C27 H27 120.0 . . ?
C26 C27 C28 120.0(3) . . ?
C26 C27 H27 120.0 . . ?
Fe1 C19 H19 126.2 . . ?
C18 C19 Fe1 69.71(18) . . ?
C18 C19 H19 126.0 . . ?
C20 C19 Fe1 69.6(2) . . ?
C20 C19 C18 108.0(3) . . ?
C20 C19 H19 126.0 . . ?
C29 C30 H30 119.4 . . ?
C31 C30 C29 121.1(3) . . ?
C31 C30 H30 119.4 . . ?
Fe1 C16 H16 126.8 . . ?
C17 C16 Fe1 69.45(19) . . ?
C17 C16 H16 126.2 . . ?
C15 C16 Fe1 69.1(2) . . ?
C15 C16 C17 107.6(3) . . ?
C15 C16 H16 126.2 . . ?
C34 C33 H33 120.1 . . ?
C32 C33 C34 119.8(3) . . ?
C32 C33 H33 120.1 . . ?
C24 C25 H25 119.9 . . ?
C26 C25 C24 120.2(3) . . ?
C26 C25 H25 119.9 . . ?
C27 C26 C25 120.2(3) . . ?
C27 C26 H26 119.9 . . ?
C25 C26 H26 119.9 . . ?
C8 C9 H9 119.8 . . ?
C10 C9 C8 120.4(3) . . ?
C10 C9 H9 119.8 . . ?
C12 C11 H11 119.6 . . ?
C10 C11 C12 120.7(3) . . ?
C10 C11 H11 119.6 . . ?
Fe1 C15 H15 126.3 . . ?
C14 C15 Fe1 69.7(2) . . ?
C14 C15 C16 109.1(3) . . ?
C14 C15 H15 125.5 . . ?
C16 C15 Fe1 70.1(2) . . ?
C16 C15 H15 125.5 . . ?
C1 C6 H6 120.2 . . ?
C5 C6 C1 119.7(4) . . ?
C5 C6 H6 120.2 . . ?
C9 C10 H10 120.2 . . ?
C11 C10 C9 119.7(3) . . ?
C11 C10 H10 120.2 . . ?
Fe1 C20 H20 126.5 . . ?
C21 C20 Fe1 70.23(19) . . ?
C21 C20 C19 108.7(3) . . ?
C21 C20 H20 125.6 . . ?
C19 C20 Fe1 69.18(19) . . ?
C19 C20 H20 125.6 . . ?
C76 C75 H75 120.4 . . ?
C76 C75 C74 119.1(4) . . ?
C74 C75 H75 120.4 . . ?
C32 C31 C30 120.1(3) . . ?
C32 C31 H31 120.0 . . ?
C30 C31 H31 120.0 . . ?
C84 C83 H83 119.6 . . ?
C82 C83 C84 120.8(3) . . ?
C82 C83 H83 119.6 . . ?
C75 C74 H74 120.4 . . ?
C73 C74 C75 119.1(3) . . ?
C73 C74 H74 120.4 . . ?
C71 C72 H72 120.0 . . ?
C73 C72 C71 120.0(4) . . ?
C73 C72 H72 120.0 . . ?
C2 C3 H3 120.0 . . ?
C4 C3 C2 120.1(4) . . ?
C4 C3 H3 120.0 . . ?
C6 C5 H5 119.7 . . ?
C4 C5 C6 120.6(4) . . ?
C4 C5 H5 119.7 . . ?
C3 C4 C5 120.0(4) . . ?
C3 C4 H4 120.0 . . ?
C5 C4 H4 120.0 . . ?
C74 C73 C72 121.8(4) . . ?
C74 C73 H73 119.1 . . ?
C72 C73 H73 119.1 . . ?
Cu4 C119 Cu5 69.58(8) . . ?
C120 C119 Cu4 154.1(2) . . ?
C120 C119 Cu5 136.2(2) . . ?
C119 C120 C121 178.2(3) . . ?

loop_
_geom_bond_atom_site_label_1
_geom_bond_atom_site_label_2
_geom_bond_distance
_geom_bond_site_symmetry_2
_geom_bond_publ_flag
Cu4 Cu5 2.4454(6) . ?
Cu4 P5 2.2789(6) 3_656 ?
Cu4 P5 2.2788(6) . ?
Cu4 C119 2.101(3) 3_656 ?
Cu4 C119 2.101(3) . ?
Cu5 P6 2.2879(7) . ?
Cu5 P6 2.2878(7) 3_656 ?
Cu5 C119 2.183(2) . ?
Cu5 C119 2.183(2) 3_656 ?
Cu1 Cu2 2.4593(5) . ?
Cu1 P2 2.2828(7) . ?
Cu1 P1 2.2901(8) . ?
Cu1 C77 2.102(3) . ?
Cu1 C69 2.160(3) . ?
Cu2 P3 2.2895(7) . ?
Cu2 P4 2.2897(7) . ?
Cu2 C77 2.204(3) . ?
Cu2 C69 2.191(2) . ?
Fe3 C102 2.037(3) . ?
Fe3 C97 2.038(3) . ?
Fe3 C103 2.038(3) . ?
Fe3 C98 2.050(3) . ?
Fe3 C101 2.028(3) . ?
Fe3 C104 2.046(3) . ?
Fe3 C100 2.044(3) . ?
Fe3 C99 2.058(3) . ?
Fe3 C106 2.037(3) . ?
Fe3 C105 2.044(3) . ?
Fe2 C55 2.040(3) . ?
Fe2 C47 2.044(3) . ?
Fe2 C51 2.050(3) . ?
Fe2 C56 2.040(3) . ?
Fe2 C54 2.042(3) . ?
Fe2 C48 2.038(3) . ?
Fe2 C49 2.037(3) . ?
Fe2 C53 2.054(3) . ?
Fe2 C50 2.050(3) . ?
Fe2 C52 2.047(3) . ?
Fe1 C13 2.031(3) . ?
Fe1 C22 2.047(3) . ?
Fe1 C18 2.036(3) . ?
Fe1 C17 2.038(3) . ?
Fe1 C21 2.048(4) . ?
Fe1 C14 2.034(3) . ?
Fe1 C19 2.026(3) . ?
Fe1 C16 2.042(4) . ?
Fe1 C15 2.030(4) . ?
Fe1 C20 2.032(3) . ?
P5 C102 1.817(3) . ?
P5 C107 1.830(3) . ?
P5 C113 1.826(3) . ?
P6 C97 1.814(3) . ?
P6 C85 1.837(3) . ?
P6 C91 1.838(3) . ?
P2 C55 1.818(3) . ?
P2 C57 1.837(3) . ?
P2 C63 1.827(3) . ?
P3 C41 1.840(3) . ?
P3 C47 1.813(3) . ?
P3 C35 1.830(3) . ?
P4 C29 1.840(3) . ?
P4 C23 1.837(3) . ?
P4 C18 1.816(3) . ?
P1 C7 1.835(3) . ?
P1 C13 1.813(3) . ?
P1 C1 1.832(3) . ?
C77 C78 1.139(4) . ?
C69 C70 1.118(4) . ?
C102 C103 1.439(4) . ?
C102 C106 1.440(4) . ?
C107 C108 1.396(4) . ?
C107 C112 1.402(4) . ?
C97 C98 1.442(4) . ?
C97 C101 1.438(4) . ?
C85 C86 1.397(4) . ?
C85 C90 1.397(4) . ?
C108 H108 0.9500 . ?
C108 C109 1.395(4) . ?
C103 H103 0.9500 . ?
C103 C104 1.419(4) . ?
C113 C114 1.397(4) . ?
C113 C118 1.398(4) . ?
C98 H98 0.9500 . ?
C98 C99 1.425(4) . ?
C101 H101 0.9500 . ?
C101 C100 1.427(4) . ?
C41 C42 1.391(4) . ?
C41 C46 1.393(4) . ?
C96 H96 0.9500 . ?
C96 C91 1.398(4) . ?
C96 C95 1.393(4) . ?
C91 C92 1.394(4) . ?
C55 C56 1.436(4) . ?
C55 C54 1.438(4) . ?
C57 C58 1.394(4) . ?
C57 C62 1.394(4) . ?
C68 H68 0.9500 . ?
C68 C63 1.388(4) . ?
C68 C67 1.395(4) . ?
C104 H104 0.9500 . ?
C104 C105 1.421(4) . ?
C47 C51 1.436(4) . ?
C47 C48 1.441(4) . ?
C114 H114 0.9500 . ?
C114 C115 1.388(4) . ?
C35 C36 1.397(4) . ?
C35 C40 1.394(4) . ?
C100 H100 0.9500 . ?
C100 C99 1.415(4) . ?
C51 H51 0.9500 . ?
C51 C50 1.422(4) . ?
C99 H99 0.9500 . ?
C86 H86 0.9500 . ?
C86 C87 1.390(4) . ?
C63 C64 1.399(4) . ?
C42 H42 0.9500 . ?
C42 C43 1.394(4) . ?
C58 H58 0.9500 . ?
C58 C59 1.390(4) . ?
C64 H64 0.9500 . ?
C64 C65 1.380(4) . ?
C46 H46 0.9500 . ?
C46 C45 1.398(4) . ?
C56 H56 0.9500 . ?
C56 C52 1.427(4) . ?
C90 H90 0.9500 . ?
C90 C89 1.392(4) . ?
C106 H106 0.9500 . ?
C106 C105 1.429(4) . ?
C54 H54 0.9500 . ?
C54 C53 1.425(4) . ?
C105 H105 0.9500 . ?
C48 H48 0.9500 . ?
C48 C49 1.427(4) . ?
C121 C126 1.402(4) . ?
C121 C122 1.403(4) . ?
C121 C120 1.447(4) . ?
C109 H109 0.9500 . ?
C109 C110 1.384(4) . ?
C79 C78 1.453(4) . ?
C79 C80 1.398(4) . ?
C79 C84 1.392(4) . ?
C36 H36 0.9500 . ?
C36 C37 1.393(4) . ?
C112 H112 0.9500 . ?
C112 C111 1.387(4) . ?
C87 H87 0.9500 . ?
C87 C88 1.392(4) . ?
C49 H49 0.9500 . ?
C49 C50 1.422(5) . ?
C59 H59 0.9500 . ?
C59 C60 1.379(5) . ?
C53 H53 0.9500 . ?
C53 C52 1.416(4) . ?
C29 C34 1.378(5) . ?
C29 C30 1.392(4) . ?
C50 H50 0.9500 . ?
C52 H52 0.9500 . ?
C118 H118 0.9500 . ?
C118 C117 1.383(4) . ?
C7 C12 1.400(4) . ?
C7 C8 1.386(4) . ?
C67 H67 0.9500 . ?
C67 C66 1.383(4) . ?
C95 H95 0.9500 . ?
C95 C94 1.376(4) . ?
C81 H81 0.9500 . ?
C81 C80 1.386(4) . ?
C81 C82 1.373(5) . ?
C126 H126 0.9500 . ?
C126 C125 1.392(4) . ?
C62 H62 0.9500 . ?
C62 C61 1.394(4) . ?
C23 C28 1.393(4) . ?
C23 C24 1.392(4) . ?
C110 H110 0.9500 . ?
C110 C111 1.382(5) . ?
C13 C17 1.436(5) . ?
C13 C14 1.443(4) . ?
C88 H88 0.9500 . ?
C88 C89 1.385(5) . ?
C22 H22 0.9500 . ?
C22 C18 1.431(4) . ?
C22 C21 1.427(4) . ?
C65 H65 0.9500 . ?
C65 C66 1.396(5) . ?
C92 H92 0.9500 . ?
C92 C93 1.390(4) . ?
C117 H117 0.9500 . ?
C117 C116 1.387(4) . ?
C111 H111 0.9500 . ?
C18 C19 1.434(4) . ?
C40 H40 0.9500 . ?
C40 C39 1.389(4) . ?
C89 H89 0.9500 . ?
C71 C70 1.457(4) . ?
C71 C76 1.408(5) . ?
C71 C72 1.399(5) . ?
C17 H17 0.9500 . ?
C17 C16 1.421(4) . ?
C115 H115 0.9500 . ?
C115 C116 1.390(4) . ?
C93 H93 0.9500 . ?
C93 C94 1.392(5) . ?
C1 C2 1.386(5) . ?
C1 C6 1.399(4) . ?
C2 H2 0.9500 . ?
C2 C3 1.397(5) . ?
C80 H80 0.9500 . ?
C28 H28 0.9500 . ?
C28 C27 1.393(4) . ?
C12 H12 0.9500 . ?
C12 C11 1.386(5) . ?
C94 H94 0.9500 . ?
C84 H84 0.9500 . ?
C84 C83 1.392(5) . ?
C66 H66 0.9500 . ?
C45 H45 0.9500 . ?
C45 C44 1.387(4) . ?
C43 H43 0.9500 . ?
C43 C44 1.376(4) . ?
C60 H60 0.9500 . ?
C60 C61 1.383(5) . ?
C122 H122 0.9500 . ?
C122 C123 1.382(4) . ?
C39 H39 0.9500 . ?
C39 C38 1.384(5) . ?
C116 H116 0.9500 . ?
C44 H44 0.9500 . ?
C124 H124 0.9500 . ?
C124 C125 1.379(5) . ?
C124 C123 1.385(5) . ?
C37 H37 0.9500 . ?
C37 C38 1.381(4) . ?
C125 H125 0.9500 . ?
C61 H61 0.9500 . ?
C38 H38 0.9500 . ?
C76 H76 0.9500 . ?
C76 C75 1.374(5) . ?
C21 H21 0.9500 . ?
C21 C20 1.422(5) . ?
C82 H82 0.9500 . ?
C82 C83 1.383(5) . ?
C123 H123 0.9500 . ?
C34 H34 0.9500 . ?
C34 C33 1.391(5) . ?
C8 H8 0.9500 . ?
C8 C9 1.395(5) . ?
C14 H14 0.9500 . ?
C14 C15 1.418(5) . ?
C24 H24 0.9500 . ?
C24 C25 1.392(5) . ?
C32 H32 0.9500 . ?
C32 C33 1.389(5) . ?
C32 C31 1.368(5) . ?
C27 H27 0.9500 . ?
C27 C26 1.376(5) . ?
C19 H19 0.9500 . ?
C19 C20 1.427(5) . ?
C30 H30 0.9500 . ?
C30 C31 1.387(5) . ?
C16 H16 0.9500 . ?
C16 C15 1.420(5) . ?
C33 H33 0.9500 . ?
C25 H25 0.9500 . ?
C25 C26 1.381(6) . ?
C26 H26 0.9500 . ?
C9 H9 0.9500 . ?
C9 C10 1.383(5) . ?
C11 H11 0.9500 . ?
C11 C10 1.370(5) . ?
C15 H15 0.9500 . ?
C6 H6 0.9500 . ?
C6 C5 1.391(5) . ?
C10 H10 0.9500 . ?
C20 H20 0.9500 . ?
C75 H75 0.9500 . ?
C75 C74 1.398(6) . ?
C31 H31 0.9500 . ?
C83 H83 0.9500 . ?
C74 H74 0.9500 . ?
C74 C73 1.375(6) . ?
C72 H72 0.9500 . ?
C72 C73 1.390(5) . ?
C3 H3 0.9500 . ?
C3 C4 1.377(6) . ?
C5 H5 0.9500 . ?
C5 C4 1.381(7) . ?
C4 H4 0.9500 . ?
C73 H73 0.9500 . ?
C119 C120 1.154(4) . ?

loop_
_geom_torsion_atom_site_label_1
_geom_torsion_atom_site_label_2
_geom_torsion_atom_site_label_3
_geom_torsion_atom_site_label_4
_geom_torsion
_geom_torsion_site_symmetry_1
_geom_torsion_site_symmetry_2
_geom_torsion_site_symmetry_3
_geom_torsion_site_symmetry_4
_geom_torsion_publ_flag
Cu4 P5 C102 Fe3 -60.07(18) . . . . ?
Cu4 P5 C102 C103 28.3(2) . . . . ?
Cu4 P5 C102 C106 -152.5(2) . . . . ?
Cu4 P5 C107 C108 99.1(2) . . . . ?
Cu4 P5 C107 C112 -75.8(2) . . . . ?
Cu4 P5 C113 C114 14.2(2) . . . . ?
Cu4 P5 C113 C118 -168.5(2) . . . . ?
Cu5 P6 C97 Fe3 -58.67(19) . . . . ?
Cu5 P6 C97 C98 31.8(3) . . . . ?
Cu5 P6 C97 C101 -150.6(2) . . . . ?
Cu5 P6 C85 C86 35.8(2) . . . . ?
Cu5 P6 C85 C90 -140.1(2) . . . . ?
Cu5 P6 C91 C96 23.8(2) . . . . ?
Cu5 P6 C91 C92 -158.9(2) . . . . ?
Cu1 P2 C55 Fe2 59.68(19) . . . . ?
Cu1 P2 C55 C56 -28.7(3) . . . . ?
Cu1 P2 C55 C54 151.1(2) . . . . ?
Cu1 P2 C57 C58 69.5(2) . . . . ?
Cu1 P2 C57 C62 -104.8(2) . . . . ?
Cu1 P2 C63 C68 -16.9(2) . . . . ?
Cu1 P2 C63 C64 164.4(2) . . . . ?
Cu1 P1 C7 C12 81.6(2) . . . . ?
Cu1 P1 C7 C8 -90.8(2) . . . . ?
Cu1 P1 C13 Fe1 60.9(2) . . . . ?
Cu1 P1 C13 C17 -25.3(3) . . . . ?
Cu1 P1 C13 C14 150.7(3) . . . . ?
Cu1 P1 C1 C2 -12.2(3) . . . . ?
Cu1 P1 C1 C6 171.2(2) . . . . ?
Cu2 P3 C41 C42 142.2(2) . . . . ?
Cu2 P3 C41 C46 -34.1(2) . . . . ?
Cu2 P3 C47 Fe2 54.8(2) . . . . ?
Cu2 P3 C47 C51 -36.7(3) . . . . ?
Cu2 P3 C47 C48 148.6(2) . . . . ?
Cu2 P3 C35 C36 -25.9(2) . . . . ?
Cu2 P3 C35 C40 154.3(2) . . . . ?
Cu2 P4 C29 C34 -45.9(3) . . . . ?
Cu2 P4 C29 C30 129.7(3) . . . . ?
Cu2 P4 C23 C28 -24.8(3) . . . . ?
Cu2 P4 C23 C24 157.9(2) . . . . ?
Cu2 P4 C18 Fe1 61.7(2) . . . . ?
Cu2 P4 C18 C22 -28.8(3) . . . . ?
Cu2 P4 C18 C19 152.5(3) . . . . ?
Fe3 C102 C103 C104 -59.21(19) . . . . ?
Fe3 C102 C106 C105 59.4(2) . . . . ?
Fe3 C97 C98 C99 -59.18(19) . . . . ?
Fe3 C97 C101 C100 59.8(2) . . . . ?
Fe3 C103 C104 C105 -59.0(2) . . . . ?
Fe3 C98 C99 C100 -58.5(2) . . . . ?
Fe3 C101 C100 C99 59.4(2) . . . . ?
Fe3 C104 C105 C106 -58.5(2) . . . . ?
Fe3 C100 C99 C98 58.60(19) . . . . ?
Fe3 C106 C105 C104 58.8(2) . . . . ?
Fe2 C55 C56 C52 59.43(19) . . . . ?
Fe2 C55 C54 C53 -59.6(2) . . . . ?
Fe2 C47 C51 C50 59.01(19) . . . . ?
Fe2 C47 C48 C49 -59.3(2) . . . . ?
Fe2 C51 C50 C49 58.6(2) . . . . ?
Fe2 C56 C52 C53 59.3(2) . . . . ?
Fe2 C54 C53 C52 -58.8(2) . . . . ?
Fe2 C48 C49 C50 -59.5(2) . . . . ?
Fe2 C49 C50 C51 -58.94(19) . . . . ?
Fe2 C53 C52 C56 -58.8(2) . . . . ?
Fe1 C13 C17 C16 58.7(2) . . . . ?
Fe1 C13 C14 C15 -58.9(3) . . . . ?
Fe1 C22 C18 P4 122.0(2) . . . . ?
Fe1 C22 C18 C19 -59.1(2) . . . . ?
Fe1 C22 C21 C20 58.8(3) . . . . ?
Fe1 C18 C19 C20 -59.4(3) . . . . ?
Fe1 C17 C16 C15 58.8(3) . . . . ?
Fe1 C21 C20 C19 58.6(3) . . . . ?
Fe1 C14 C15 C16 -59.2(3) . . . . ?
Fe1 C19 C20 C21 -59.3(3) . . . . ?
Fe1 C16 C15 C14 59.0(3) . . . . ?
P5 C102 C103 Fe3 -121.44(19) . . . . ?
P5 C102 C103 C104 179.35(19) . . . . ?
P5 C102 C106 Fe3 121.5(2) . . . . ?
P5 C102 C106 C105 -179.1(2) . . . . ?
P5 C107 C108 C109 -175.8(2) . . . . ?
P5 C107 C112 C111 177.1(2) . . . . ?
P5 C113 C114 C115 176.1(3) . . . . ?
P5 C113 C118 C117 -175.4(2) . . . . ?
P6 C97 C98 Fe3 -122.8(2) . . . . ?
P6 C97 C98 C99 178.0(2) . . . . ?
P6 C97 C101 Fe3 122.4(2) . . . . ?
P6 C97 C101 C100 -177.8(2) . . . . ?
P6 C85 C86 C87 -176.4(2) . . . . ?
P6 C85 C90 C89 176.4(2) . . . . ?
P6 C91 C92 C93 -174.6(3) . . . . ?
P2 C55 C56 Fe2 120.5(2) . . . . ?
P2 C55 C56 C52 179.9(2) . . . . ?
P2 C55 C54 Fe2 -120.5(2) . . . . ?
P2 C55 C54 C53 179.9(2) . . . . ?
P2 C57 C58 C59 -175.3(2) . . . . ?
P2 C57 C62 C61 175.8(2) . . . . ?
P2 C63 C64 C65 179.2(2) . . . . ?
P3 C41 C42 C43 -177.3(2) . . . . ?
P3 C41 C46 C45 176.9(2) . . . . ?
P3 C47 C51 Fe2 125.4(2) . . . . ?
P3 C47 C51 C50 -175.5(2) . . . . ?
P3 C47 C48 Fe2 -125.3(2) . . . . ?
P3 C47 C48 C49 175.4(2) . . . . ?
P3 C35 C36 C37 -179.3(2) . . . . ?
P3 C35 C40 C39 179.1(2) . . . . ?
P4 C29 C34 C33 174.0(3) . . . . ?
P4 C29 C30 C31 -173.0(3) . . . . ?
P4 C23 C28 C27 -175.9(3) . . . . ?
P4 C23 C24 C25 175.9(3) . . . . ?
P4 C18 C19 Fe1 -121.4(3) . . . . ?
P4 C18 C19 C20 179.2(3) . . . . ?
P1 C7 C12 C11 -173.8(2) . . . . ?
P1 C7 C8 C9 172.9(3) . . . . ?
P1 C13 C17 Fe1 117.2(2) . . . . ?
P1 C13 C17 C16 175.9(2) . . . . ?
P1 C13 C14 Fe1 -116.8(3) . . . . ?
P1 C13 C14 C15 -175.6(3) . . . . ?
P1 C1 C2 C3 -175.2(3) . . . . ?
P1 C1 C6 C5 174.0(3) . . . . ?
C102 P5 C107 C108 -137.7(2) . . . . ?
C102 P5 C107 C112 47.4(2) . . . . ?
C102 P5 C113 C114 -115.9(2) . . . . ?
C102 P5 C113 C118 61.4(3) . . . . ?
C102 C103 C104 Fe3 58.79(18) . . . . ?
C102 C103 C104 C105 -0.2(3) . . . . ?
C102 C106 C105 Fe3 -59.16(19) . . . . ?
C102 C106 C105 C104 -0.3(3) . . . . ?
C107 P5 C102 Fe3 -179.97(16) . . . . ?
C107 P5 C102 C103 -91.6(2) . . . . ?
C107 P5 C102 C106 87.6(3) . . . . ?
C107 P5 C113 C114 140.0(2) . . . . ?
C107 P5 C113 C118 -42.7(3) . . . . ?
C107 C108 C109 C110 -0.8(4) . . . . ?
C107 C112 C111 C110 -1.1(5) . . . . ?
C97 P6 C85 C86 163.4(2) . . . . ?
C97 P6 C85 C90 -12.5(3) . . . . ?
C97 P6 C91 C96 -105.9(2) . . . . ?
C97 P6 C91 C92 71.4(3) . . . . ?
C97 C98 C99 Fe3 58.49(18) . . . . ?
C97 C98 C99 C100 0.0(3) . . . . ?
C97 C101 C100 Fe3 -59.54(19) . . . . ?
C97 C101 C100 C99 -0.2(3) . . . . ?
C85 P6 C97 Fe3 177.46(16) . . . . ?
C85 P6 C97 C98 -92.1(2) . . . . ?
C85 P6 C97 C101 85.6(3) . . . . ?
C85 P6 C91 C96 149.8(2) . . . . ?
C85 P6 C91 C92 -32.9(3) . . . . ?
C85 C86 C87 C88 0.2(5) . . . . ?
C85 C90 C89 C88 -0.5(4) . . . . ?
C108 C107 C112 C111 1.9(4) . . . . ?
C108 C109 C110 C111 1.6(5) . . . . ?
C103 C102 C106 Fe3 -59.23(18) . . . . ?
C103 C102 C106 C105 0.2(3) . . . . ?
C103 C104 C105 Fe3 58.83(19) . . . . ?
C103 C104 C105 C106 0.3(3) . . . . ?
C113 P5 C102 Fe3 71.55(19) . . . . ?
C113 P5 C102 C103 159.9(2) . . . . ?
C113 P5 C102 C106 -20.9(3) . . . . ?
C113 P5 C107 C108 -31.0(2) . . . . ?
C113 P5 C107 C112 154.0(2) . . . . ?
C113 C114 C115 C116 0.1(5) . . . . ?
C113 C118 C117 C116 -1.1(5) . . . . ?
C98 C97 C101 Fe3 -59.68(18) . . . . ?
C98 C97 C101 C100 0.1(3) . . . . ?
C101 C97 C98 Fe3 59.12(18) . . . . ?
C101 C97 C98 C99 -0.1(3) . . . . ?
C101 C100 C99 Fe3 -58.5(2) . . . . ?
C101 C100 C99 C98 0.1(3) . . . . ?
C41 P3 C47 Fe2 179.17(18) . . . . ?
C41 P3 C47 C51 87.7(2) . . . . ?
C41 P3 C47 C48 -87.0(3) . . . . ?
C41 P3 C35 C36 -151.4(2) . . . . ?
C41 P3 C35 C40 28.9(3) . . . . ?
C41 C42 C43 C44 0.8(5) . . . . ?
C41 C46 C45 C44 0.4(5) . . . . ?
C96 C91 C92 C93 2.6(5) . . . . ?
C96 C95 C94 C93 1.1(5) . . . . ?
C91 P6 C97 Fe3 69.66(19) . . . . ?
C91 P6 C97 C98 160.1(2) . . . . ?
C91 P6 C97 C101 -22.2(3) . . . . ?
C91 P6 C85 C86 -92.1(2) . . . . ?
C91 P6 C85 C90 92.0(2) . . . . ?
C91 C96 C95 C94 0.5(5) . . . . ?
C91 C92 C93 C94 -1.1(5) . . . . ?
C55 P2 C57 C58 -54.9(2) . . . . ?
C55 P2 C57 C62 130.8(3) . . . . ?
C55 P2 C63 C68 113.8(2) . . . . ?
C55 P2 C63 C64 -64.8(2) . . . . ?
C55 C56 C52 Fe2 -59.16(18) . . . . ?
C55 C56 C52 C53 0.1(3) . . . . ?
C55 C54 C53 Fe2 59.08(19) . . . . ?
C55 C54 C53 C52 0.3(3) . . . . ?
C57 P2 C55 Fe2 179.94(16) . . . . ?
C57 P2 C55 C56 91.5(2) . . . . ?
C57 P2 C55 C54 -88.7(3) . . . . ?
C57 P2 C63 C68 -141.2(2) . . . . ?
C57 P2 C63 C64 40.1(3) . . . . ?
C57 C58 C59 C60 -0.7(4) . . . . ?
C57 C62 C61 C60 -1.0(5) . . . . ?
C68 C63 C64 C65 0.5(4) . . . . ?
C68 C67 C66 C65 0.7(5) . . . . ?
C47 P3 C41 C42 14.5(3) . . . . ?
C47 P3 C41 C46 -161.8(2) . . . . ?
C47 P3 C35 C36 104.7(2) . . . . ?
C47 P3 C35 C40 -75.0(3) . . . . ?
C47 C51 C50 Fe2 -58.74(18) . . . . ?
C47 C51 C50 C49 -0.1(3) . . . . ?
C47 C48 C49 Fe2 59.33(19) . . . . ?
C47 C48 C49 C50 -0.1(3) . . . . ?
C114 C113 C118 C117 1.8(4) . . . . ?
C114 C115 C116 C117 0.6(5) . . . . ?
C35 P3 C41 C42 -90.2(2) . . . . ?
C35 P3 C41 C46 93.5(2) . . . . ?
C35 P3 C47 Fe2 -75.0(2) . . . . ?
C35 P3 C47 C51 -166.4(2) . . . . ?
C35 P3 C47 C48 18.9(3) . . . . ?
C35 C36 C37 C38 -0.6(5) . . . . ?
C35 C40 C39 C38 1.1(5) . . . . ?
C51 C47 C48 Fe2 59.32(18) . . . . ?
C51 C47 C48 C49 0.0(3) . . . . ?
C86 C85 C90 C89 0.4(4) . . . . ?
C86 C87 C88 C89 -0.2(5) . . . . ?
C63 P2 C55 Fe2 -72.24(18) . . . . ?
C63 P2 C55 C56 -160.6(2) . . . . ?
C63 P2 C55 C54 19.1(3) . . . . ?
C63 P2 C57 C58 -161.3(2) . . . . ?
C63 P2 C57 C62 24.4(3) . . . . ?
C63 C68 C67 C66 -1.4(4) . . . . ?
C63 C64 C65 C66 -1.2(4) . . . . ?
C42 C41 C46 C45 0.4(4) . . . . ?
C42 C43 C44 C45 0.0(5) . . . . ?
C58 C57 C62 C61 1.6(4) . . . . ?
C58 C59 C60 C61 1.3(5) . . . . ?
C64 C65 C66 C67 0.6(5) . . . . ?
C46 C41 C42 C43 -1.0(4) . . . . ?
C46 C45 C44 C43 -0.7(5) . . . . ?
C56 C55 C54 Fe2 59.34(18) . . . . ?
C56 C55 C54 C53 -0.2(3) . . . . ?
C90 C85 C86 C87 -0.3(4) . . . . ?
C106 C102 C103 Fe3 59.20(18) . . . . ?
C106 C102 C103 C104 0.0(3) . . . . ?
C54 C55 C56 Fe2 -59.35(18) . . . . ?
C54 C55 C56 C52 0.1(3) . . . . ?
C54 C53 C52 Fe2 58.5(2) . . . . ?
C54 C53 C52 C56 -0.3(3) . . . . ?
C48 C47 C51 Fe2 -58.95(19) . . . . ?
C48 C47 C51 C50 0.1(3) . . . . ?
C48 C49 C50 Fe2 59.1(2) . . . . ?
C48 C49 C50 C51 0.2(3) . . . . ?
C121 C126 C125 C124 1.6(5) . . . . ?
C121 C122 C123 C124 0.4(5) . . . . ?
C109 C110 C111 C112 -0.7(5) . . . . ?
C79 C84 C83 C82 1.1(6) . . . . ?
C36 C35 C40 C39 -0.7(4) . . . . ?
C36 C37 C38 C39 1.0(5) . . . . ?
C112 C107 C108 C109 -0.9(4) . . . . ?
C87 C88 C89 C90 0.4(5) . . . . ?
C59 C60 C61 C62 -0.4(5) . . . . ?
C29 P4 C23 C28 -150.7(2) . . . . ?
C29 P4 C23 C24 32.0(3) . . . . ?
C29 P4 C18 Fe1 -175.35(19) . . . . ?
C29 P4 C18 C22 94.2(3) . . . . ?
C29 P4 C18 C19 -84.5(3) . . . . ?
C29 C34 C33 C32 0.4(5) . . . . ?
C29 C30 C31 C32 -2.0(6) . . . . ?
C118 C113 C114 C115 -1.3(4) . . . . ?
C118 C117 C116 C115 -0.1(5) . . . . ?
C7 P1 C13 Fe1 -178.49(18) . . . . ?
C7 P1 C13 C17 95.3(3) . . . . ?
C7 P1 C13 C14 -88.7(3) . . . . ?
C7 P1 C1 C2 -136.1(3) . . . . ?
C7 P1 C1 C6 47.4(3) . . . . ?
C7 C12 C11 C10 1.0(5) . . . . ?
C7 C8 C9 C10 0.6(5) . . . . ?
C67 C68 C63 P2 -177.9(2) . . . . ?
C67 C68 C63 C64 0.8(4) . . . . ?
C95 C96 C91 P6 175.1(2) . . . . ?
C95 C96 C91 C92 -2.4(4) . . . . ?
C81 C82 C83 C84 -1.2(6) . . . . ?
C126 C121 C122 C123 0.1(5) . . . . ?
C62 C57 C58 C59 -0.7(4) . . . . ?
C78 C79 C80 C81 178.4(3) . . . . ?
C78 C79 C84 C83 -180.0(3) . . . . ?
C23 P4 C29 C34 83.3(3) . . . . ?
C23 P4 C29 C30 -101.1(3) . . . . ?
C23 P4 C18 Fe1 -67.8(2) . . . . ?
C23 P4 C18 C22 -158.3(3) . . . . ?
C23 P4 C18 C19 23.0(3) . . . . ?
C23 C28 C27 C26 -0.8(5) . . . . ?
C23 C24 C25 C26 0.4(6) . . . . ?
C13 P1 C7 C12 -43.3(3) . . . . ?
C13 P1 C7 C8 144.4(2) . . . . ?
C13 P1 C1 C2 118.5(3) . . . . ?
C13 P1 C1 C6 -58.0(3) . . . . ?
C13 C17 C16 Fe1 -58.2(2) . . . . ?
C13 C17 C16 C15 0.6(4) . . . . ?
C13 C14 C15 Fe1 58.7(2) . . . . ?
C13 C14 C15 C16 -0.5(4) . . . . ?
C22 C18 C19 Fe1 59.7(2) . . . . ?
C22 C18 C19 C20 0.3(4) . . . . ?
C22 C21 C20 Fe1 -59.2(2) . . . . ?
C22 C21 C20 C19 -0.6(4) . . . . ?
C92 C93 C94 C95 -0.8(5) . . . . ?
C18 P4 C29 C34 -172.2(3) . . . . ?
C18 P4 C29 C30 3.5(3) . . . . ?
C18 P4 C23 C28 104.5(3) . . . . ?
C18 P4 C23 C24 -72.8(3) . . . . ?
C18 C22 C21 Fe1 -58.0(2) . . . . ?
C18 C22 C21 C20 0.8(4) . . . . ?
C18 C19 C20 Fe1 59.4(2) . . . . ?
C18 C19 C20 C21 0.1(4) . . . . ?
C40 C35 C36 C37 0.4(4) . . . . ?
C40 C39 C38 C37 -1.2(5) . . . . ?
C71 C76 C75 C74 1.0(6) . . . . ?
C71 C72 C73 C74 0.8(7) . . . . ?
C17 C13 C14 Fe1 59.7(2) . . . . ?
C17 C13 C14 C15 0.9(4) . . . . ?
C17 C16 C15 Fe1 -59.0(2) . . . . ?
C17 C16 C15 C14 -0.1(4) . . . . ?
C1 P1 C7 C12 -149.6(2) . . . . ?
C1 P1 C7 C8 38.1(3) . . . . ?
C1 P1 C13 Fe1 -71.0(2) . . . . ?
C1 P1 C13 C17 -157.2(3) . . . . ?
C1 P1 C13 C14 18.8(3) . . . . ?
C1 C2 C3 C4 0.6(6) . . . . ?
C1 C6 C5 C4 1.4(6) . . . . ?
C2 C1 C6 C5 -2.5(5) . . . . ?
C2 C3 C4 C5 -1.8(7) . . . . ?
C70 C71 C76 C75 -177.0(3) . . . . ?
C70 C71 C72 C73 176.1(3) . . . . ?
C80 C79 C84 C83 0.5(5) . . . . ?
C80 C81 C82 C83 -0.4(5) . . . . ?
C28 C23 C24 C25 -1.4(5) . . . . ?
C28 C27 C26 C25 -0.1(6) . . . . ?
C12 C7 C8 C9 0.4(5) . . . . ?
C12 C11 C10 C9 0.0(5) . . . . ?
C84 C79 C80 C81 -2.1(4) . . . . ?
C122 C121 C126 C125 -1.1(4) . . . . ?
C125 C124 C123 C122 0.1(5) . . . . ?
C76 C71 C72 C73 -2.0(5) . . . . ?
C76 C75 C74 C73 -2.3(6) . . . . ?
C21 C22 C18 Fe1 58.4(2) . . . . ?
C21 C22 C18 P4 -179.6(2) . . . . ?
C21 C22 C18 C19 -0.7(4) . . . . ?
C82 C81 C80 C79 2.1(5) . . . . ?
C123 C124 C125 C126 -1.1(5) . . . . ?
C34 C29 C30 C31 2.6(5) . . . . ?
C8 C7 C12 C11 -1.2(5) . . . . ?
C8 C9 C10 C11 -0.8(5) . . . . ?
C14 C13 C17 Fe1 -59.6(2) . . . . ?
C14 C13 C17 C16 -0.9(4) . . . . ?
C24 C23 C28 C27 1.6(5) . . . . ?
C24 C25 C26 C27 0.3(6) . . . . ?
C30 C29 C34 C33 -1.8(5) . . . . ?
C33 C32 C31 C30 0.5(5) . . . . ?
C6 C1 C2 C3 1.5(5) . . . . ?
C6 C5 C4 C3 0.8(7) . . . . ?
C75 C74 C73 C72 1.4(7) . . . . ?
C31 C32 C33 C34 0.3(5) . . . . ?
C72 C71 C76 C75 1.2(5) . . . . ?
C120 C121 C126 C125 177.9(3) . . . . ?
C120 C121 C122 C123 -178.9(3) . . . . ?
